data_4312188
loop_
_publ_author_name
'Boris Quinodoz'
'Ga\"el Labat'
'Helen Stoeckli-Evans'
'Alex von Zelewsky'

_publ_section_title
;
 Chiral Induction in Self-Assembled Helicates: CHIRAGEN Type Ligands with
 Ferrocene Bridging Units
;
_journal_name_full 'Inorganic Chemistry'
_journal_page_first 7994
_journal_page_last 8004
_journal_paper_doi 10.1021/ic049913a
_journal_volume 43
_journal_year 2004
_chemical_formula_moiety 'C101.50 H103 Cl7 Cu2 F24 Fe2 N8 P4'
_chemical_formula_sum 'C101.5 H103 Cl7 Cu2 F24 Fe2 N8 P4'
_chemical_formula_weight 2501.73
_space_group_IT_number 5
_symmetry_cell_setting monoclinic
_symmetry_space_group_name_Hall 'C 2y'
_symmetry_space_group_name_H-M 'C 1 2 1'
_atom_sites_solution_hydrogens geom
_atom_sites_solution_primary direct
_atom_sites_solution_secondary difmap
_audit_creation_method SHELXL-97
_cell_angle_alpha 90.00
_cell_angle_beta 106.965(7)
_cell_angle_gamma 90.00
_cell_formula_units_Z 4
_cell_length_a 22.7441(13)
_cell_length_b 24.1082(14)
_cell_length_c 29.033(2)
_cell_measurement_reflns_used 8000
_cell_measurement_temperature 153(2)
_cell_measurement_theta_max 26.05
_cell_measurement_theta_min 1.65
_cell_volume 15226.6(17)
_computing_cell_refinement 'CELL (Stoe IPDS Software, 2000)'
_computing_data_collection 'EXPOSE (Stoe IPDS Software, 2000)'
_computing_data_reduction 'INTEGRATE (Stoe IPDS Software, 2000)'
_computing_molecular_graphics 'PLATON99 (Spek, 1990)'
_computing_publication_material 'SHELXL-97 (Sheldrick, 1997)'
_computing_structure_refinement 'SHELXL-97 (Sheldrick, 1997)'
_computing_structure_solution 'SHELXS-97 (Sheldrick, 1990)'
_diffrn_ambient_temperature 153(2)
_diffrn_detector_area_resol_mean 0.81\%A
_diffrn_measured_fraction_theta_full 0.992
_diffrn_measured_fraction_theta_max 0.992
_diffrn_measurement_device_type 'STOE IPDS'
_diffrn_measurement_method 'phi oscillation'
_diffrn_radiation_monochromator graphite
_diffrn_radiation_source 'fine-focus sealed tube'
_diffrn_radiation_type MoK\a
_diffrn_radiation_wavelength 0.71073
_diffrn_reflns_av_R_equivalents 0.0885
_diffrn_reflns_av_sigmaI/netI 0.2136
_diffrn_reflns_limit_h_max 27
_diffrn_reflns_limit_h_min -26
_diffrn_reflns_limit_k_max 29
_diffrn_reflns_limit_k_min -29
_diffrn_reflns_limit_l_max 35
_diffrn_reflns_limit_l_min -35
_diffrn_reflns_number 60599
_diffrn_reflns_theta_full 25.97
_diffrn_reflns_theta_max 25.97
_diffrn_reflns_theta_min 2.01
_diffrn_standards_decay_% 0
_diffrn_standards_interval_time 0
_diffrn_standards_number 0
_exptl_absorpt_coefficient_mu 0.692
_exptl_absorpt_correction_T_max 0.681
_exptl_absorpt_correction_T_min 0.215
_exptl_absorpt_correction_type empirical
_exptl_absorpt_process_details 'DIFABS (PLATON99, Spek, 1990)'
_exptl_crystal_colour red
_exptl_crystal_density_diffrn 1.091
_exptl_crystal_density_meas ?
_exptl_crystal_density_method 'not measured'
_exptl_crystal_description block
_exptl_crystal_F_000 5092
_exptl_crystal_size_max 0.50
_exptl_crystal_size_mid 0.40
_exptl_crystal_size_min 0.40
_refine_diff_density_max 0.560
_refine_diff_density_min -0.358
_refine_diff_density_rms 0.076
_refine_ls_abs_structure_details 'Flack H D (1983), Acta Cryst. A39, 876-881'
_refine_ls_abs_structure_Flack 0.053(13)
_refine_ls_extinction_coef 0.00075(3)
_refine_ls_extinction_expression Fc^*^=kFc[1+0.001xFc^2^\l^3^/sin(2\q)]^-1/4^
_refine_ls_extinction_method SHELXL
_refine_ls_goodness_of_fit_ref 0.729
_refine_ls_hydrogen_treatment constr
_refine_ls_matrix_type full
_refine_ls_number_parameters 1561
_refine_ls_number_reflns 29344
_refine_ls_number_restraints 1
_refine_ls_restrained_S_all 0.729
_refine_ls_R_factor_all 0.1316
_refine_ls_R_factor_gt 0.0603
_refine_ls_shift/su_max 0.001
_refine_ls_shift/su_mean <0.001
_refine_ls_structure_factor_coef Fsqd
_refine_ls_weighting_details 'calc w=1/[\s^2^(Fo^2^)+(0.0566P)^2^] where P=(Fo^2^+2Fc^2^)/3'
_refine_ls_weighting_scheme calc
_refine_ls_wR_factor_gt 0.1275
_refine_ls_wR_factor_ref 0.1453
_reflns_number_gt 11611
_reflns_number_total 29344
_reflns_threshold_expression I>2sigma(I)
_cod_data_source_file ic049913asi20040120_092551_1.cif
_cod_data_source_block C1
_cod_depositor_comments
;
The following automatic conversions were performed:

'_exptl_crystal_density_meas' value 'none' was changed to '?' - the
value is perceived as not measured.

Automatic conversion script
Id: cif_fix_values 3008 2015-01-20 13:52:24Z robertas 

The following automatic conversions were performed:

data name '_atom_site_symetry_multiplicity' was replaced with
'_atom_site_symmetry_multiplicity' as specified in the replacement
file 'data/replacement-values/replacement_tags.lst'.

Automatic conversion script
Id: cif_correct_tags 9268 2022-04-12 08:56:07Z antanas 
;
_cod_original_cell_volume 15226.6(16)
_cod_original_sg_symbol_H-M 'C 2'
_cod_original_formula_sum 'C101.50 H103 Cl7 Cu2 F24 Fe2 N8 P4'
_cod_database_code 4312188

loop_
_symmetry_equiv_pos_as_xyz
'x, y, z'
'-x, y, -z'
'x+1/2, y+1/2, z'
'-x+1/2, y+1/2, -z'

loop_
_atom_site_label
_atom_site_type_symbol
_atom_site_fract_x
_atom_site_fract_y
_atom_site_fract_z
_atom_site_U_iso_or_equiv
_atom_site_adp_type
_atom_site_occupancy
_atom_site_symmetry_multiplicity
_atom_site_calc_flag
_atom_site_refinement_flags
_atom_site_disorder_assembly
_atom_site_disorder_group
Cu1 Cu 0.83273(5) 0.46922(3) 0.42683(3) 0.0516(3) Uani 1 1 d . . .
Cu2 Cu 0.48770(5) 0.46294(4) 0.24471(4) 0.0522(3) Uani 1 1 d . . .
Cu3 Cu 1.16169(5) 0.43473(3) 0.07598(3) 0.0481(3) Uani 1 1 d . . .
Fe1 Fe 0.62767(6) 0.36485(5) 0.38254(4) 0.0573(3) Uani 1 1 d . . .
Fe2 Fe 0.68084(6) 0.58544(4) 0.30991(4) 0.0540(3) Uani 1 1 d . . .
Fe3 Fe 1.04613(6) 0.42761(5) -0.10207(4) 0.0567(3) Uani 1 1 d . . .
N1 N 0.8062(3) 0.3997(2) 0.3827(2) 0.0500(18) Uani 1 1 d . . .
N2 N 0.8952(3) 0.4742(2) 0.39249(19) 0.0443(16) Uani 1 1 d . . .
N3 N 0.7892(3) 0.5378(2) 0.4438(2) 0.0522(19) Uani 1 1 d . . .
N4 N 0.8444(4) 0.4519(2) 0.4973(2) 0.060(2) Uani 1 1 d . . .
N5 N 0.4811(4) 0.4634(3) 0.3126(3) 0.073(2) Uani 1 1 d . . .
N6 N 0.4373(3) 0.5300(3) 0.2398(3) 0.057(2) Uani 1 1 d . . .
N7 N 0.5594(3) 0.4770(2) 0.2156(2) 0.0529(18) Uani 1 1 d . . .
N8 N 0.4767(3) 0.3964(2) 0.2028(2) 0.0408(16) Uani 1 1 d . . .
N9 N 1.1792(3) 0.4925(2) 0.1284(2) 0.0397(15) Uani 1 1 d . . .
N10 N 1.1301(3) 0.5050(2) 0.0353(3) 0.0535(19) Uani 1 1 d . . .
N11 N 0.8843(3) 0.3614(2) -0.0814(2) 0.0534(18) Uani 1 1 d . . .
N12 N 0.7831(3) 0.3819(2) -0.0571(2) 0.0459(17) Uani 1 1 d . . .
C1 C 0.7227(4) 0.3753(3) 0.4096(3) 0.054(2) Uani 1 1 d . . .
C2 C 0.6903(4) 0.4266(3) 0.4071(3) 0.054(2) Uani 1 1 d . . .
H2A H 0.6954 0.4575 0.3883 0.064 Uiso 1 1 calc R . .
C3 C 0.6489(5) 0.4258(4) 0.4364(3) 0.074(3) Uani 1 1 d . . .
H3A H 0.6244 0.4554 0.4422 0.089 Uiso 1 1 calc R . .
C4 C 0.6531(5) 0.3684(6) 0.4558(3) 0.093(4) Uani 1 1 d . . .
H4A H 0.6300 0.3543 0.4757 0.111 Uiso 1 1 calc R . .
C5 C 0.6965(4) 0.3381(4) 0.4400(3) 0.064(3) Uani 1 1 d . . .
H5A H 0.7074 0.3004 0.4474 0.076 Uiso 1 1 calc R . .
C6 C 0.7679(4) 0.3598(3) 0.3855(2) 0.0418(19) Uani 1 1 d . . .
C7 C 0.7731(4) 0.3068(3) 0.3710(3) 0.064(3) Uani 1 1 d . . .
H7A H 0.7473 0.2785 0.3773 0.077 Uiso 1 1 calc R . .
C8 C 0.8133(5) 0.2948(3) 0.3485(3) 0.069(3) Uani 1 1 d . . .
H8A H 0.8146 0.2584 0.3361 0.083 Uiso 1 1 calc R . .
C9 C 0.8549(4) 0.3352(3) 0.3424(3) 0.063(3) Uani 1 1 d . . .
H9A H 0.8842 0.3267 0.3259 0.076 Uiso 1 1 calc R . .
C10 C 0.8521(4) 0.3870(3) 0.3609(3) 0.051(2) Uani 1 1 d . . .
C11 C 0.8938(4) 0.4308(3) 0.3602(3) 0.0510(19) Uani 1 1 d . . .
C12 C 0.9319(4) 0.4294(4) 0.3313(3) 0.057(2) Uani 1 1 d . . .
H12A H 0.9288 0.4005 0.3084 0.069 Uiso 1 1 calc R . .
C13 C 0.9771(5) 0.4731(4) 0.3366(3) 0.069(3) Uani 1 1 d . . .
H13A H 1.0037 0.4734 0.3167 0.083 Uiso 1 1 calc R . .
C14 C 0.9814(4) 0.5126(3) 0.3692(3) 0.054(2) Uani 1 1 d . . .
C15 C 0.9386(4) 0.5136(3) 0.3958(3) 0.058(2) Uani 1 1 d . . .
C16 C 0.9392(4) 0.5610(3) 0.4297(3) 0.065(3) Uani 1 1 d . . .
H16B H 0.8990 0.5802 0.4195 0.078 Uiso 1 1 calc R . .
H16A H 0.9450 0.5462 0.4625 0.078 Uiso 1 1 calc R . .
C17 C 0.9887(5) 0.6016(3) 0.4310(4) 0.083(3) Uani 1 1 d . . .
H17A H 0.9923 0.6332 0.4540 0.099 Uiso 1 1 d R . .
C18 C 1.0471(5) 0.5701(4) 0.4347(3) 0.081(3) Uani 1 1 d . . .
H18B H 1.0508 0.5353 0.4535 0.097 Uiso 1 1 calc R . .
H18A H 1.0847 0.5929 0.4465 0.097 Uiso 1 1 calc R . .
C19 C 1.0267(5) 0.5603(4) 0.3773(4) 0.087(3) Uani 1 1 d . . .
H19A H 1.0594 0.5593 0.3605 0.105 Uiso 1 1 d R . .
C20 C 0.9887(5) 0.6181(4) 0.3761(3) 0.073(3) Uani 1 1 d . . .
C21 C 0.9282(5) 0.6241(4) 0.3397(4) 0.105(4) Uani 1 1 d . . .
H21A H 0.8976 0.6355 0.3556 0.158 Uiso 1 1 calc R . .
H21B H 0.9161 0.5886 0.3233 0.158 Uiso 1 1 calc R . .
H21C H 0.9309 0.6523 0.3161 0.158 Uiso 1 1 calc R . .
C22 C 1.0288(5) 0.6671(4) 0.3742(4) 0.113(5) Uani 1 1 d . . .
H22A H 1.0692 0.6622 0.3980 0.170 Uiso 1 1 calc R . .
H22B H 1.0096 0.7010 0.3816 0.170 Uiso 1 1 calc R . .
H22C H 1.0339 0.6701 0.3420 0.170 Uiso 1 1 calc R . .
C23 C 0.7615(4) 0.5815(3) 0.3664(3) 0.053(2) Uani 1 1 d . . .
C24 C 0.7576(4) 0.6330(3) 0.3384(3) 0.065(3) Uani 1 1 d . . .
H24A H 0.7575 0.6699 0.3499 0.077 Uiso 1 1 calc R . .
C25 C 0.7542(4) 0.6165(3) 0.2907(3) 0.066(3) Uani 1 1 d . . .
H25A H 0.7529 0.6412 0.2649 0.080 Uiso 1 1 calc R . .
C26 C 0.7527(4) 0.5551(4) 0.2871(3) 0.066(3) Uani 1 1 d . . .
H26A H 0.7489 0.5339 0.2588 0.079 Uiso 1 1 calc R . .
C27 C 0.7581(4) 0.5345(3) 0.3330(3) 0.048(2) Uani 1 1 d . . .
H27A H 0.7593 0.4964 0.3414 0.058 Uiso 1 1 calc R . .
C28 C 0.7627(4) 0.5815(3) 0.4164(3) 0.058(2) Uani 1 1 d . . .
C29 C 0.7380(5) 0.6270(3) 0.4371(3) 0.080(3) Uani 1 1 d . . .
H29A H 0.7176 0.6566 0.4172 0.096 Uiso 1 1 calc R . .
C30 C 0.7435(6) 0.6276(4) 0.4835(3) 0.101(4) Uani 1 1 d . . .
H30A H 0.7303 0.6588 0.4978 0.121 Uiso 1 1 calc R . .
C31 C 0.7687(5) 0.5826(4) 0.5107(4) 0.093(4) Uani 1 1 d . . .
H31A H 0.7715 0.5820 0.5440 0.112 Uiso 1 1 calc R . .
C32 C 0.7902(5) 0.5378(3) 0.4906(3) 0.067(3) Uani 1 1 d . . .
C33 C 0.8190(5) 0.4887(3) 0.5188(3) 0.066(3) Uani 1 1 d . . .
C34 C 0.8247(5) 0.4829(4) 0.5694(3) 0.069(3) Uani 1 1 d . . .
H34A H 0.8066 0.5093 0.5854 0.083 Uiso 1 1 calc R . .
C35 C 0.8551(5) 0.4409(4) 0.5925(3) 0.068(3) Uani 1 1 d . . .
H35A H 0.8583 0.4372 0.6257 0.082 Uiso 1 1 calc R . .
C36 C 0.8830(5) 0.4014(3) 0.5719(3) 0.068(3) Uani 1 1 d . . .
C37 C 0.8762(5) 0.4065(3) 0.5232(3) 0.065(3) Uani 1 1 d . . .
C38 C 0.9022(5) 0.3660(3) 0.4952(3) 0.071(3) Uani 1 1 d . . .
H38B H 0.9322 0.3847 0.4816 0.085 Uiso 1 1 calc R . .
H38A H 0.8690 0.3503 0.4683 0.085 Uiso 1 1 calc R . .
C39 C 0.9351(5) 0.3183(4) 0.5310(3) 0.082(3) Uani 1 1 d . . .
H39A H 0.9552 0.2888 0.5166 0.098 Uiso 1 1 d R . .
C40 C 0.9771(5) 0.3478(3) 0.5753(3) 0.066(3) Uani 1 1 d . . .
H40B H 0.9932 0.3839 0.5680 0.080 Uiso 1 1 calc R . .
H40A H 1.0103 0.3242 0.5954 0.080 Uiso 1 1 calc R . .
C41 C 0.9200(5) 0.3528(3) 0.5941(3) 0.067(3) Uani 1 1 d . . .
H41A H 0.9290 0.3499 0.6299 0.081 Uiso 1 1 d R . .
C42 C 0.8945(6) 0.2971(4) 0.5643(3) 0.090(4) Uani 1 1 d . . .
C43 C 0.8229(6) 0.2890(4) 0.5385(5) 0.114(4) Uani 1 1 d . . .
H43A H 0.8171 0.2682 0.5085 0.171 Uiso 1 1 calc R . .
H43B H 0.8031 0.3254 0.5312 0.171 Uiso 1 1 calc R . .
H43C H 0.8043 0.2684 0.5598 0.171 Uiso 1 1 calc R . .
C44 C 0.9196(7) 0.2432(4) 0.5879(4) 0.128(5) Uani 1 1 d . . .
H44A H 0.9627 0.2482 0.6066 0.193 Uiso 1 1 calc R . .
H44B H 0.9169 0.2149 0.5631 0.193 Uiso 1 1 calc R . .
H44C H 0.8957 0.2314 0.6093 0.193 Uiso 1 1 calc R . .
C45 C 0.5408(4) 0.3780(3) 0.3402(3) 0.051(2) Uani 1 1 d . . .
C46 C 0.5454(4) 0.3259(4) 0.3629(3) 0.066(3) Uani 1 1 d . . .
H46A H 0.5224 0.3139 0.3837 0.080 Uiso 1 1 calc R . .
C47 C 0.5905(4) 0.2946(4) 0.3494(3) 0.059(2) Uani 1 1 d . . .
H47A H 0.6052 0.2589 0.3612 0.071 Uiso 1 1 calc R . .
C48 C 0.6106(4) 0.3273(3) 0.3135(3) 0.048(2) Uani 1 1 d . . .
H48A H 0.6369 0.3155 0.2953 0.058 Uiso 1 1 calc R . .
C49 C 0.5831(4) 0.3781(3) 0.3121(3) 0.046(2) Uani 1 1 d . . .
H49A H 0.5911 0.4093 0.2948 0.055 Uiso 1 1 calc R . .
C50 C 0.5014(4) 0.4237(4) 0.3483(3) 0.075(3) Uani 1 1 d . . .
C51 C 0.4825(5) 0.4250(5) 0.3911(4) 0.097(4) Uani 1 1 d . . .
H51A H 0.4930 0.3953 0.4135 0.116 Uiso 1 1 calc R . .
C52 C 0.4493(8) 0.4690(7) 0.3997(4) 0.181(8) Uani 1 1 d . . .
H52A H 0.4391 0.4710 0.4291 0.218 Uiso 1 1 calc R . .
C53 C 0.4297(7) 0.5122(6) 0.3648(4) 0.135(6) Uani 1 1 d . . .
H53A H 0.4071 0.5432 0.3707 0.162 Uiso 1 1 calc R . .
C54 C 0.4451(5) 0.5071(5) 0.3209(4) 0.084(3) Uani 1 1 d . . .
C55 C 0.4257(6) 0.5455(4) 0.2818(4) 0.093(4) Uani 1 1 d . . .
C56 C 0.3938(6) 0.5934(4) 0.2852(4) 0.105(4) Uani 1 1 d . . .
H56A H 0.3893 0.6039 0.3155 0.126 Uiso 1 1 calc R . .
C57 C 0.3687(6) 0.6259(5) 0.2460(5) 0.101(4) Uani 1 1 d . . .
H57A H 0.3425 0.6561 0.2473 0.121 Uiso 1 1 calc R . .
C58 C 0.3827(6) 0.6133(4) 0.2059(5) 0.108(4) Uani 1 1 d . . .
C59 C 0.4146(5) 0.5632(3) 0.2017(4) 0.078(3) Uani 1 1 d . . .
C60 C 0.4243(4) 0.5480(3) 0.1548(3) 0.059(2) Uani 1 1 d . . .
H60B H 0.4086 0.5099 0.1461 0.071 Uiso 1 1 calc R . .
H60A H 0.4689 0.5480 0.1583 0.071 Uiso 1 1 calc R . .
C61 C 0.3923(4) 0.5873(4) 0.1146(3) 0.065(2) Uani 1 1 d . . .
H61A H 0.3975 0.5782 0.0824 0.078 Uiso 1 1 d R . .
C62 C 0.3231(6) 0.5959(4) 0.1151(4) 0.113(4) Uani 1 1 d . . .
H62B H 0.3044 0.5636 0.1265 0.136 Uiso 1 1 calc R . .
H62A H 0.2953 0.6121 0.0853 0.136 Uiso 1 1 calc R . .
C63 C 0.3560(6) 0.6403(4) 0.1563(5) 0.112(5) Uani 1 1 d . . .
H63A H 0.3311 0.6744 0.1568 0.134 Uiso 1 1 d R . .
C64 C 0.4082(6) 0.6486(4) 0.1314(4) 0.084(3) Uani 1 1 d . . .
C65 C 0.4745(7) 0.6570(4) 0.1601(4) 0.100(4) Uani 1 1 d . . .
H65A H 0.5013 0.6449 0.1409 0.150 Uiso 1 1 calc R . .
H65B H 0.4836 0.6350 0.1897 0.150 Uiso 1 1 calc R . .
H65C H 0.4818 0.6963 0.1682 0.150 Uiso 1 1 calc R . .
C66 C 0.3874(6) 0.6885(4) 0.0880(4) 0.099(4) Uani 1 1 d . . .
H66A H 0.3430 0.6850 0.0733 0.149 Uiso 1 1 calc R . .
H66B H 0.4089 0.6792 0.0643 0.149 Uiso 1 1 calc R . .
H66C H 0.3973 0.7268 0.0991 0.149 Uiso 1 1 calc R . .
C67 C 0.5997(4) 0.5580(3) 0.2618(3) 0.048(2) Uani 1 1 d . . .
C68 C 0.6048(4) 0.5386(3) 0.3118(3) 0.062(3) Uani 1 1 d . . .
H68A H 0.6057 0.5016 0.3233 0.075 Uiso 1 1 calc R . .
C69 C 0.6078(5) 0.5872(4) 0.3372(3) 0.075(3) Uani 1 1 d . . .
H69A H 0.6077 0.5875 0.3699 0.090 Uiso 1 1 calc R . .
C70 C 0.6109(5) 0.6363(3) 0.3122(4) 0.078(3) Uani 1 1 d . . .
H70A H 0.6167 0.6731 0.3243 0.094 Uiso 1 1 calc R . .
C71 C 0.6033(4) 0.6176(3) 0.2634(3) 0.064(3) Uani 1 1 d . . .
H71A H 0.6009 0.6410 0.2367 0.077 Uiso 1 1 calc R . .
C72 C 0.5938(4) 0.5228(3) 0.2190(3) 0.046(2) Uani 1 1 d . . .
C73 C 0.6221(4) 0.5381(3) 0.1845(3) 0.065(3) Uani 1 1 d . . .
H73A H 0.6439 0.5721 0.1868 0.078 Uiso 1 1 calc R . .
C74 C 0.6172(5) 0.5020(4) 0.1468(3) 0.078(3) Uani 1 1 d . . .
H74A H 0.6366 0.5113 0.1229 0.093 Uiso 1 1 calc R . .
C75 C 0.5848(4) 0.4522(3) 0.1426(3) 0.062(3) Uani 1 1 d . . .
H75A H 0.5832 0.4263 0.1177 0.074 Uiso 1 1 calc R . .
C76 C 0.5546(3) 0.4432(3) 0.1779(3) 0.0427(18) Uani 1 1 d . . .
C77 C 0.5163(4) 0.3941(3) 0.1747(3) 0.045(2) Uani 1 1 d . . .
C78 C 0.5154(4) 0.3495(3) 0.1456(3) 0.059(2) Uani 1 1 d . . .
H78A H 0.5450 0.3474 0.1284 0.070 Uiso 1 1 calc R . .
C79 C 0.4728(4) 0.3074(3) 0.1402(3) 0.060(2) Uani 1 1 d . . .
H79A H 0.4709 0.2777 0.1184 0.072 Uiso 1 1 calc R . .
C80 C 0.4316(4) 0.3105(3) 0.1690(3) 0.051(2) Uani 1 1 d . . .
C81 C 0.4380(4) 0.3562(3) 0.1996(3) 0.053(2) Uani 1 1 d . . .
C82 C 0.3966(4) 0.3566(3) 0.2316(3) 0.048(2) Uani 1 1 d . . .
H82B H 0.3737 0.3920 0.2270 0.057 Uiso 1 1 calc R . .
H82A H 0.4223 0.3550 0.2656 0.057 Uiso 1 1 calc R . .
C83 C 0.3498(4) 0.3078(3) 0.2221(3) 0.050(2) Uani 1 1 d . . .
H83A H 0.3200 0.3074 0.2415 0.060 Uiso 1 1 d R . .
C84 C 0.3219(4) 0.3030(3) 0.1665(3) 0.060(2) Uani 1 1 d . . .
H84B H 0.3180 0.3387 0.1491 0.072 Uiso 1 1 calc R . .
H84A H 0.2834 0.2812 0.1561 0.072 Uiso 1 1 calc R . .
C85 C 0.3826(4) 0.2686(3) 0.1682(3) 0.055(2) Uani 1 1 d . . .
H85A H 0.3778 0.2379 0.1442 0.067 Uiso 1 1 d R . .
C86 C 0.3852(4) 0.2514(3) 0.2199(3) 0.059(2) Uani 1 1 d . . .
C87 C 0.4494(4) 0.2420(3) 0.2562(3) 0.060(2) Uani 1 1 d . . .
H87A H 0.4458 0.2413 0.2890 0.090 Uiso 1 1 calc R . .
H87B H 0.4769 0.2722 0.2533 0.090 Uiso 1 1 calc R . .
H87C H 0.4661 0.2066 0.2492 0.090 Uiso 1 1 calc R . .
C88 C 0.3427(4) 0.2038(3) 0.2226(3) 0.070(3) Uani 1 1 d . . .
H88A H 0.3065 0.2046 0.1942 0.105 Uiso 1 1 calc R . .
H88B H 0.3295 0.2075 0.2517 0.105 Uiso 1 1 calc R . .
H88C H 0.3644 0.1685 0.2235 0.105 Uiso 1 1 calc R . .
C89 C 1.1104(4) 0.4599(3) -0.0421(3) 0.0493(19) Uani 1 1 d . . .
C90 C 1.0968(4) 0.4031(3) -0.0349(3) 0.057(2) Uani 1 1 d . . .
H90A H 1.0817 0.3892 -0.0099 0.069 Uiso 1 1 calc R . .
C91 C 1.1097(4) 0.3715(4) -0.0717(3) 0.067(2) Uani 1 1 d . . .
H91A H 1.1045 0.3325 -0.0756 0.080 Uiso 1 1 calc R . .
C92 C 1.1320(4) 0.4073(4) -0.1021(3) 0.073(3) Uani 1 1 d . . .
H92A H 1.1445 0.3963 -0.1292 0.088 Uiso 1 1 calc R . .
C93 C 1.1321(3) 0.4621(4) -0.0845(3) 0.062(2) Uani 1 1 d . . .
H93A H 1.1442 0.4946 -0.0980 0.074 Uiso 1 1 calc R . .
C94 C 1.1067(4) 0.5091(3) -0.0152(3) 0.056(2) Uani 1 1 d . . .
C95 C 1.0814(7) 0.5571(4) -0.0344(4) 0.122(5) Uani 1 1 d . . .
H95A H 1.0632 0.5592 -0.0683 0.146 Uiso 1 1 calc R . .
C96 C 1.0806(8) 0.6021(5) -0.0078(4) 0.161(8) Uani 1 1 d . . .
H96A H 1.0602 0.6350 -0.0221 0.193 Uiso 1 1 calc R . .
C97 C 1.1087(6) 0.6000(3) 0.0382(4) 0.098(4) Uani 1 1 d . . .
H97A H 1.1116 0.6328 0.0568 0.117 Uiso 1 1 calc R . .
C98 C 1.1345(4) 0.5512(3) 0.0612(3) 0.055(2) Uani 1 1 d . . .
C99 C 1.1626(4) 0.5440(3) 0.1124(3) 0.054(2) Uani 1 1 d . . .
C100 C 1.1741(4) 0.5887(3) 0.1454(3) 0.060(3) Uani 1 1 d . . .
H100 H 1.1613 0.6251 0.1343 0.072 Uiso 1 1 calc R . .
C101 C 1.2039(4) 0.5799(3) 0.1939(3) 0.057(2) Uani 1 1 d . . .
H101 H 1.2129 0.6098 0.2162 0.069 Uiso 1 1 calc R . .
C102 C 1.2204(4) 0.5247(3) 0.2086(3) 0.055(2) Uani 1 1 d . . .
C103 C 1.2048(4) 0.4839(3) 0.1752(3) 0.047(2) Uani 1 1 d . . .
C104 C 1.2174(4) 0.4224(3) 0.1921(3) 0.058(2) Uani 1 1 d . . .
H104 H 1.1781 0.4019 0.1850 0.070 Uiso 1 1 calc R . .
H104 H 1.2435 0.4043 0.1745 0.070 Uiso 1 1 calc R . .
C105 C 1.2496(4) 0.4208(4) 0.2458(3) 0.067(3) Uani 1 1 d . . .
H105 H 1.2642 0.3835 0.2595 0.080 Uiso 1 1 d R . .
C106 C 1.2217(5) 0.4581(4) 0.2770(3) 0.075(3) Uani 1 1 d . . .
C107 C 1.3005(4) 0.4673(4) 0.2546(3) 0.067(2) Uani 1 1 d . . .
H107 H 1.3352 0.4615 0.2840 0.080 Uiso 1 1 calc R . .
H107 H 1.3155 0.4743 0.2263 0.080 Uiso 1 1 calc R . .
C108 C 1.2565(5) 0.5077(3) 0.2604(3) 0.067(3) Uani 1 1 d . . .
H108 H 1.2722 0.5384 0.2840 0.081 Uiso 1 1 d R . .
C109 C 1.2457(5) 0.4470(4) 0.3280(3) 0.090(3) Uani 1 1 d . . .
H109 H 1.2253 0.4142 0.3362 0.135 Uiso 1 1 calc R . .
H109 H 1.2381 0.4790 0.3462 0.135 Uiso 1 1 calc R . .
H109 H 1.2901 0.4403 0.3361 0.135 Uiso 1 1 calc R . .
C110 C 1.1476(5) 0.4616(4) 0.2610(4) 0.083(3) Uani 1 1 d . . .
H110 H 1.1312 0.4313 0.2760 0.124 Uiso 1 1 calc R . .
H110 H 1.1318 0.4584 0.2259 0.124 Uiso 1 1 calc R . .
H110 H 1.1349 0.4972 0.2713 0.124 Uiso 1 1 calc R . .
C111 C 0.9827(4) 0.4849(4) -0.1404(3) 0.068(3) Uani 1 1 d . . .
H111 H 0.9878 0.5239 -0.1413 0.082 Uiso 1 1 calc R . .
C112 C 0.9602(4) 0.4530(4) -0.1051(3) 0.062(3) Uani 1 1 d . . .
H112 H 0.9497 0.4684 -0.0783 0.074 Uiso 1 1 calc R . .
C113 C 0.9568(4) 0.3974(3) -0.1175(3) 0.055(2) Uani 1 1 d . . .
C114 C 0.9791(4) 0.3907(4) -0.1575(4) 0.079(3) Uani 1 1 d . . .
H114 H 0.9832 0.3565 -0.1727 0.094 Uiso 1 1 calc R . .
C115 C 0.9950(4) 0.4462(4) -0.1718(3) 0.059(2) Uani 1 1 d . . .
H115 H 1.0109 0.4540 -0.1979 0.071 Uiso 1 1 calc R . .
C116 C 0.9353(5) 0.3524(4) -0.0952(4) 0.082(3) Uani 1 1 d . . .
C117 C 0.9608(6) 0.2992(4) -0.0921(5) 0.133(6) Uani 1 1 d . . .
H117 H 0.9961 0.2926 -0.1026 0.159 Uiso 1 1 calc R . .
C118 C 0.9338(6) 0.2557(4) -0.0734(6) 0.130(6) Uani 1 1 d . . .
H118 H 0.9513 0.2196 -0.0694 0.156 Uiso 1 1 calc R . .
C119 C 0.8864(6) 0.2662(4) -0.0623(5) 0.117(5) Uani 1 1 d . . .
H119 H 0.8664 0.2361 -0.0520 0.141 Uiso 1 1 calc R . .
C120 C 0.8615(5) 0.3157(3) -0.0637(3) 0.071(3) Uani 1 1 d . . .
C121 C 0.8005(4) 0.3280(3) -0.0543(3) 0.052(2) Uani 1 1 d . . .
C122 C 0.7647(4) 0.2870(3) -0.0436(3) 0.059(2) Uani 1 1 d . . .
H122 H 0.7777 0.2494 -0.0415 0.071 Uiso 1 1 calc R . .
C123 C 0.7071(4) 0.3019(3) -0.0354(3) 0.057(2) Uani 1 1 d . . .
H123 H 0.6818 0.2741 -0.0278 0.068 Uiso 1 1 calc R . .
C124 C 0.6891(4) 0.3568(3) -0.0388(3) 0.050(2) Uani 1 1 d . . .
C125 C 0.7296(4) 0.3962(3) -0.0477(3) 0.048(2) Uani 1 1 d . . .
C126 C 0.7115(4) 0.4562(3) -0.0475(3) 0.052(2) Uani 1 1 d . . .
H126 H 0.7104 0.4732 -0.0788 0.063 Uiso 1 1 calc R . .
H126 H 0.7429 0.4760 -0.0219 0.063 Uiso 1 1 calc R . .
C127 C 0.6493(4) 0.4629(3) -0.0390(3) 0.055(2) Uani 1 1 d . . .
H127 H 0.6336 0.5017 -0.0398 0.065 Uiso 1 1 d R . .
C128 C 0.6048(4) 0.4205(3) -0.0739(3) 0.058(2) Uani 1 1 d . . .
H128 H 0.5605 0.4288 -0.0804 0.069 Uiso 1 1 calc R . .
H128 H 0.6155 0.4123 -0.1039 0.069 Uiso 1 1 calc R . .
C129 C 0.6315(4) 0.3781(3) -0.0314(3) 0.052(2) Uani 1 1 d . . .
H129 H 0.6020 0.3494 -0.0269 0.062 Uiso 1 1 d R . .
C130 C 0.6436(3) 0.4259(3) 0.0036(3) 0.0504(19) Uani 1 1 d . . .
C131 C 0.5862(3) 0.4416(3) 0.0194(3) 0.057(2) Uani 1 1 d . . .
H131 H 0.5512 0.4477 -0.0092 0.086 Uiso 1 1 calc R . .
H131 H 0.5946 0.4756 0.0387 0.086 Uiso 1 1 calc R . .
H131 H 0.5767 0.4114 0.0386 0.086 Uiso 1 1 calc R . .
C132 C 0.6985(4) 0.4211(4) 0.0492(3) 0.066(2) Uani 1 1 d . . .
H132 H 0.7038 0.4562 0.0669 0.099 Uiso 1 1 calc R . .
H132 H 0.7358 0.4129 0.0401 0.099 Uiso 1 1 calc R . .
H132 H 0.6908 0.3912 0.0695 0.099 Uiso 1 1 calc R . .
P1 P 0.72193(15) 0.13874(9) 0.35262(9) 0.0750(8) Uani 1 1 d . . .
F1 F 0.6827(3) 0.1926(2) 0.3329(2) 0.101(2) Uani 1 1 d . . .
F2 F 0.7623(3) 0.0839(2) 0.3733(2) 0.117(2) Uani 1 1 d . . .
F3 F 0.6684(4) 0.1174(3) 0.3727(2) 0.147(3) Uani 1 1 d . . .
F4 F 0.7539(4) 0.1696(2) 0.4014(2) 0.133(3) Uani 1 1 d . . .
F5 F 0.7738(3) 0.1594(2) 0.3304(2) 0.109(2) Uani 1 1 d . . .
F6 F 0.6891(3) 0.1069(2) 0.30303(18) 0.0905(18) Uani 1 1 d . . .
P2 P 0.46265(18) 0.79325(13) 0.25250(11) 0.0924(10) Uani 1 1 d . . .
F21 F 0.5158(4) 0.8401(3) 0.2621(3) 0.158(3) Uani 1 1 d . . .
F22 F 0.4110(6) 0.7500(5) 0.2440(5) 0.260(6) Uani 1 1 d . . .
F23 F 0.4625(6) 0.7908(3) 0.1997(3) 0.211(5) Uani 1 1 d . . .
F24 F 0.5130(4) 0.7461(3) 0.2630(3) 0.154(3) Uani 1 1 d . . .
F25 F 0.4102(5) 0.8393(3) 0.2417(2) 0.164(4) Uani 1 1 d . . .
F26 F 0.4716(3) 0.7973(3) 0.3073(2) 0.126(2) Uani 1 1 d . . .
P3 P 0.5000 0.25493(12) 0.0000 0.0597(9) Uani 1 2 d S . .
F31 F 0.4370(2) 0.2545(2) 0.0126(2) 0.0822(16) Uani 1 1 d . . .
F32 F 0.5257(2) 0.20799(17) 0.03945(16) 0.0685(14) Uani 1 1 d . . .
F33 F 0.5236(3) 0.30218(19) 0.03989(19) 0.0867(17) Uani 1 1 d . . .
P4 P 0.7763(4) 0.1130(3) -0.0671(4) 0.240(7) Uani 0.50 1 d PG A 1
F41 F 0.7987(7) 0.1320(5) -0.1112(4) 0.210(8) Uani 0.756(18) 1 d PG A 1
F44 F 0.8178(6) 0.1582(6) -0.0344(4) 0.23(3) Uani 0.244(18) 1 d PG A 1
F42 F 0.7533(7) 0.0943(6) -0.0217(5) 0.326(12) Uani 0.827(17) 1 d PG A 1
F43 F 0.7212(6) 0.1545(4) -0.0827(6) 0.46(3) Uani 0.69(2) 1 d PG A 1
F45 F 0.8300(6) 0.0692(6) -0.0525(5) 0.24(3) Uani 0.31(2) 1 d PG A 1
F46 F 0.7326(7) 0.0669(4) -0.1005(6) 0.18(3) Uani 0.173(17) 1 d PG A 1

loop_
_atom_site_aniso_label
_atom_site_aniso_U_11
_atom_site_aniso_U_22
_atom_site_aniso_U_33
_atom_site_aniso_U_23
_atom_site_aniso_U_13
_atom_site_aniso_U_12
Cu1 0.0774(8) 0.0351(5) 0.0449(6) -0.0025(5) 0.0218(5) -0.0083(5)
Cu2 0.0628(8) 0.0403(5) 0.0636(6) 0.0038(5) 0.0345(6) 0.0046(5)
Cu3 0.0507(7) 0.0392(5) 0.0645(6) 0.0056(5) 0.0324(5) 0.0069(5)
Fe1 0.0649(10) 0.0589(7) 0.0527(7) 0.0024(6) 0.0241(7) -0.0154(7)
Fe2 0.0757(10) 0.0355(5) 0.0529(7) 0.0019(5) 0.0223(7) -0.0035(6)
Fe3 0.0449(8) 0.0668(7) 0.0670(8) -0.0004(6) 0.0300(6) 0.0025(7)
N1 0.075(6) 0.029(3) 0.048(4) 0.011(3) 0.021(4) -0.008(3)
N2 0.065(5) 0.032(3) 0.036(3) -0.002(3) 0.015(3) -0.021(3)
N3 0.086(6) 0.020(3) 0.049(4) -0.009(3) 0.018(4) -0.005(3)
N4 0.110(7) 0.043(4) 0.032(4) 0.005(3) 0.029(4) -0.005(4)
N5 0.100(6) 0.058(4) 0.089(5) 0.011(4) 0.071(5) 0.019(5)
N6 0.063(6) 0.045(4) 0.075(5) 0.013(4) 0.039(4) 0.019(4)
N7 0.076(5) 0.034(3) 0.053(4) 0.005(3) 0.024(4) 0.007(3)
N8 0.062(5) 0.023(3) 0.045(4) 0.002(3) 0.026(3) 0.000(3)
N9 0.049(5) 0.031(3) 0.049(4) -0.001(3) 0.029(3) 0.008(3)
N10 0.049(5) 0.039(3) 0.081(5) 0.028(3) 0.031(4) 0.013(3)
N11 0.046(5) 0.046(4) 0.079(5) -0.016(3) 0.035(4) -0.006(3)
N12 0.054(5) 0.038(3) 0.053(4) -0.002(3) 0.026(4) -0.016(3)
C1 0.047(6) 0.055(5) 0.052(5) 0.012(4) -0.001(4) -0.012(4)
C2 0.059(6) 0.049(4) 0.057(5) -0.006(4) 0.023(4) -0.022(5)
C3 0.083(8) 0.084(6) 0.051(5) -0.016(5) 0.011(5) 0.000(6)
C4 0.066(8) 0.179(12) 0.030(5) 0.001(6) 0.009(5) -0.028(8)
C5 0.070(7) 0.063(5) 0.060(6) 0.024(4) 0.022(5) -0.009(5)
C6 0.052(6) 0.031(4) 0.039(4) -0.008(3) 0.008(4) -0.014(4)
C7 0.058(7) 0.052(5) 0.084(7) -0.005(5) 0.022(6) -0.008(5)
C8 0.065(7) 0.050(5) 0.090(7) -0.037(5) 0.019(6) -0.018(5)
C9 0.090(8) 0.036(4) 0.076(6) -0.011(4) 0.043(6) -0.008(5)
C10 0.053(6) 0.035(4) 0.059(5) 0.008(4) 0.006(5) -0.011(4)
C11 0.047(5) 0.046(4) 0.048(5) 0.007(4) -0.006(4) -0.004(4)
C12 0.067(6) 0.064(5) 0.042(4) -0.010(4) 0.017(4) -0.024(5)
C13 0.100(8) 0.064(5) 0.045(5) 0.015(5) 0.023(5) -0.015(6)
C14 0.049(6) 0.059(5) 0.041(5) -0.005(4) -0.008(4) -0.024(4)
C15 0.061(7) 0.040(4) 0.065(6) 0.011(4) 0.007(5) -0.008(4)
C16 0.059(7) 0.045(4) 0.070(6) 0.016(4) -0.012(5) -0.021(4)
C17 0.099(9) 0.042(5) 0.078(7) 0.013(4) -0.019(6) -0.031(6)
C18 0.079(8) 0.064(6) 0.071(7) 0.017(5) -0.021(6) -0.018(6)
C19 0.060(7) 0.098(8) 0.090(8) 0.040(6) 0.000(6) -0.014(6)
C20 0.068(7) 0.063(6) 0.066(6) 0.025(5) -0.016(5) -0.023(5)
C21 0.071(8) 0.088(7) 0.119(9) 0.069(7) -0.031(7) -0.023(6)
C22 0.085(9) 0.076(7) 0.134(10) 0.062(6) -0.037(7) -0.042(6)
C23 0.068(7) 0.033(4) 0.051(5) 0.000(4) 0.010(5) -0.002(4)
C24 0.086(8) 0.044(4) 0.066(6) -0.001(4) 0.025(6) -0.028(5)
C25 0.095(8) 0.045(5) 0.064(6) 0.019(4) 0.032(6) -0.016(5)
C26 0.054(7) 0.088(6) 0.065(6) 0.015(5) 0.034(5) -0.020(5)
C27 0.064(6) 0.031(4) 0.050(5) 0.006(3) 0.015(4) 0.001(4)
C28 0.070(7) 0.028(4) 0.072(6) -0.006(4) 0.014(5) 0.000(4)
C29 0.136(10) 0.037(4) 0.065(6) -0.019(4) 0.028(6) 0.009(5)
C30 0.205(14) 0.052(5) 0.062(7) -0.005(5) 0.067(8) 0.032(7)
C31 0.142(11) 0.067(6) 0.085(7) -0.025(6) 0.054(7) 0.027(7)
C32 0.093(8) 0.039(4) 0.069(6) -0.009(4) 0.025(6) -0.007(5)
C33 0.111(9) 0.040(4) 0.055(5) -0.002(4) 0.038(6) -0.006(5)
C34 0.101(9) 0.065(6) 0.039(5) -0.002(4) 0.014(5) -0.005(5)
C35 0.107(8) 0.062(5) 0.042(5) -0.003(5) 0.034(5) 0.001(6)
C36 0.113(9) 0.047(5) 0.039(5) 0.004(4) 0.016(5) -0.007(5)
C37 0.086(8) 0.055(5) 0.058(6) -0.014(4) 0.029(5) -0.018(5)
C38 0.123(9) 0.041(4) 0.048(5) 0.011(4) 0.023(5) 0.021(5)
C39 0.116(10) 0.062(6) 0.066(7) -0.009(5) 0.024(7) 0.020(6)
C40 0.093(8) 0.048(5) 0.044(5) 0.005(4) -0.002(5) -0.007(5)
C41 0.086(8) 0.064(5) 0.044(5) 0.001(4) 0.005(5) 0.015(5)
C42 0.138(12) 0.070(6) 0.052(6) 0.030(5) 0.015(7) 0.011(7)
C43 0.139(14) 0.076(7) 0.127(11) 0.027(7) 0.037(10) -0.004(8)
C44 0.196(15) 0.064(7) 0.087(8) 0.010(6) -0.019(9) -0.018(8)
C45 0.045(6) 0.054(5) 0.056(5) -0.008(4) 0.016(4) 0.003(4)
C46 0.055(7) 0.072(6) 0.075(7) 0.022(5) 0.023(5) -0.015(5)
C47 0.056(7) 0.056(5) 0.061(6) 0.004(4) 0.012(5) -0.022(5)
C48 0.044(6) 0.055(5) 0.046(5) -0.009(4) 0.014(4) -0.021(4)
C49 0.053(6) 0.046(4) 0.037(4) -0.008(3) 0.010(4) -0.024(4)
C50 0.067(7) 0.095(7) 0.069(6) 0.012(6) 0.030(5) -0.018(6)
C51 0.111(9) 0.121(9) 0.083(7) 0.018(7) 0.067(7) 0.039(8)
C52 0.229(18) 0.263(17) 0.097(9) 0.080(11) 0.117(11) 0.156(16)
C53 0.178(15) 0.147(11) 0.103(10) 0.022(8) 0.078(10) 0.094(11)
C54 0.065(8) 0.119(8) 0.078(7) 0.005(6) 0.038(6) 0.020(7)
C55 0.120(10) 0.081(7) 0.112(9) 0.017(7) 0.087(8) 0.021(7)
C56 0.162(13) 0.088(7) 0.089(8) 0.008(7) 0.075(9) 0.052(8)
C57 0.125(11) 0.087(8) 0.111(10) -0.012(7) 0.066(9) 0.035(7)
C58 0.121(12) 0.062(6) 0.149(12) 0.012(7) 0.054(10) 0.035(7)
C59 0.083(8) 0.045(5) 0.129(9) -0.005(5) 0.067(8) 0.004(5)
C60 0.074(7) 0.040(4) 0.075(6) -0.003(4) 0.037(6) 0.003(4)
C61 0.056(7) 0.065(5) 0.079(6) 0.006(5) 0.025(5) 0.009(5)
C62 0.138(13) 0.070(7) 0.115(10) 0.010(7) 0.012(9) 0.015(8)
C63 0.154(13) 0.069(7) 0.151(12) 0.029(7) 0.106(11) 0.056(8)
C64 0.095(10) 0.053(5) 0.125(10) 0.006(6) 0.066(8) 0.001(6)
C65 0.157(14) 0.067(6) 0.100(9) -0.029(6) 0.075(9) -0.022(7)
C66 0.138(12) 0.065(6) 0.106(9) 0.025(6) 0.052(8) 0.013(7)
C67 0.042(6) 0.042(4) 0.065(6) -0.008(4) 0.022(4) -0.015(4)
C68 0.084(8) 0.038(4) 0.080(7) -0.013(4) 0.046(6) -0.010(5)
C69 0.109(9) 0.057(5) 0.071(6) -0.005(5) 0.044(6) 0.004(6)
C70 0.081(8) 0.038(5) 0.114(9) -0.007(5) 0.026(7) 0.010(5)
C71 0.073(7) 0.064(5) 0.049(5) 0.014(4) 0.007(5) 0.031(5)
C72 0.044(6) 0.049(4) 0.044(5) 0.009(4) 0.009(4) 0.005(4)
C73 0.077(7) 0.064(5) 0.065(6) 0.007(5) 0.036(5) -0.017(5)
C74 0.088(8) 0.097(7) 0.054(6) -0.011(5) 0.031(6) -0.043(6)
C75 0.066(6) 0.087(7) 0.041(5) 0.008(4) 0.028(4) -0.012(5)
C76 0.034(5) 0.038(4) 0.054(5) 0.007(3) 0.008(4) -0.002(3)
C77 0.055(6) 0.040(4) 0.041(5) 0.001(3) 0.015(4) 0.003(4)
C78 0.082(7) 0.052(5) 0.049(5) 0.005(4) 0.031(5) -0.012(5)
C79 0.082(8) 0.038(4) 0.061(6) 0.010(4) 0.022(5) 0.003(4)
C80 0.062(7) 0.042(4) 0.052(5) 0.010(4) 0.019(5) 0.011(4)
C81 0.061(6) 0.057(5) 0.047(5) 0.026(4) 0.026(4) 0.027(5)
C82 0.053(6) 0.042(4) 0.055(5) 0.006(4) 0.027(4) -0.001(4)
C83 0.055(6) 0.048(4) 0.055(5) 0.007(4) 0.029(5) 0.012(4)
C84 0.043(6) 0.040(4) 0.090(7) 0.010(4) 0.010(5) 0.005(4)
C85 0.078(7) 0.052(5) 0.041(5) 0.004(4) 0.024(5) 0.000(5)
C86 0.066(7) 0.042(4) 0.070(6) 0.006(4) 0.022(5) -0.002(4)
C87 0.065(7) 0.058(5) 0.055(5) 0.010(4) 0.014(5) 0.005(5)
C88 0.078(8) 0.055(5) 0.072(6) 0.003(4) 0.016(6) -0.022(5)
C89 0.038(5) 0.053(4) 0.056(5) 0.004(4) 0.011(4) 0.006(4)
C90 0.062(7) 0.057(5) 0.057(6) 0.015(4) 0.023(5) 0.026(5)
C91 0.069(7) 0.068(6) 0.058(6) -0.008(5) 0.011(5) 0.007(5)
C92 0.056(7) 0.107(8) 0.068(6) -0.013(5) 0.037(5) 0.004(6)
C93 0.020(5) 0.082(6) 0.082(6) 0.021(6) 0.015(4) 0.001(5)
C94 0.056(6) 0.051(5) 0.058(6) -0.001(4) 0.014(5) 0.006(5)
C95 0.222(16) 0.051(6) 0.068(7) -0.004(5) 0.004(9) 0.029(8)
C96 0.29(2) 0.078(8) 0.058(8) -0.004(6) -0.035(10) 0.017(10)
C97 0.163(12) 0.033(5) 0.092(8) 0.019(5) 0.029(8) 0.034(6)
C98 0.085(7) 0.011(3) 0.072(6) 0.003(3) 0.027(5) 0.011(4)
C99 0.035(5) 0.047(5) 0.090(7) 0.009(4) 0.032(5) -0.001(4)
C100 0.088(8) 0.040(4) 0.070(6) -0.002(4) 0.051(6) -0.012(5)
C101 0.054(6) 0.062(5) 0.057(6) -0.001(4) 0.019(5) 0.013(5)
C102 0.052(6) 0.055(5) 0.070(6) 0.004(4) 0.036(5) 0.017(4)
C103 0.047(6) 0.033(4) 0.068(6) -0.003(4) 0.029(5) 0.006(4)
C104 0.059(6) 0.071(6) 0.048(5) 0.015(4) 0.020(4) 0.019(5)
C105 0.073(7) 0.057(5) 0.075(6) 0.012(5) 0.029(5) 0.021(5)
C106 0.092(8) 0.073(6) 0.078(7) 0.024(5) 0.050(6) 0.009(6)
C107 0.052(6) 0.080(6) 0.074(6) -0.017(5) 0.025(5) 0.011(6)
C108 0.089(8) 0.054(5) 0.054(6) 0.007(4) 0.014(5) 0.016(5)
C109 0.147(10) 0.078(7) 0.056(6) 0.016(5) 0.047(6) 0.020(6)
C110 0.103(9) 0.056(5) 0.107(8) 0.025(5) 0.058(7) 0.018(6)
C111 0.053(7) 0.091(7) 0.060(6) 0.025(5) 0.016(5) 0.013(5)
C112 0.037(6) 0.088(7) 0.072(6) 0.015(5) 0.035(5) 0.005(5)
C113 0.035(6) 0.054(5) 0.086(7) 0.006(5) 0.032(5) 0.007(4)
C114 0.052(7) 0.080(7) 0.100(8) -0.034(6) 0.018(6) -0.012(5)
C115 0.048(6) 0.089(7) 0.036(4) 0.008(4) 0.006(4) 0.005(5)
C116 0.063(7) 0.051(5) 0.152(10) -0.026(6) 0.061(7) -0.015(5)
C117 0.130(12) 0.056(6) 0.265(17) -0.051(8) 0.140(13) -0.026(7)
C118 0.094(10) 0.046(6) 0.299(19) -0.009(8) 0.134(12) 0.007(6)
C119 0.112(11) 0.038(5) 0.243(16) 0.020(7) 0.115(11) 0.021(6)
C120 0.077(8) 0.054(5) 0.091(7) -0.013(5) 0.042(6) -0.025(5)
C121 0.056(6) 0.050(5) 0.055(5) -0.024(4) 0.024(4) -0.017(4)
C122 0.067(7) 0.040(4) 0.076(6) -0.010(4) 0.029(5) -0.024(4)
C123 0.057(7) 0.054(5) 0.061(6) -0.010(4) 0.022(5) -0.014(5)
C124 0.047(6) 0.071(5) 0.041(4) -0.020(4) 0.027(4) -0.023(4)
C125 0.059(6) 0.049(4) 0.037(5) -0.010(3) 0.014(4) -0.010(4)
C126 0.049(6) 0.058(5) 0.054(5) -0.007(4) 0.020(4) -0.001(4)
C127 0.042(5) 0.048(4) 0.075(6) -0.019(4) 0.019(4) -0.014(4)
C128 0.046(6) 0.067(5) 0.053(5) -0.017(4) 0.004(4) -0.018(4)
C129 0.033(5) 0.069(5) 0.056(5) -0.019(4) 0.017(4) -0.023(4)
C130 0.034(5) 0.063(5) 0.056(5) -0.005(4) 0.016(4) -0.008(4)
C131 0.040(5) 0.076(6) 0.065(5) -0.006(4) 0.031(4) 0.008(4)
C132 0.067(7) 0.085(6) 0.046(5) -0.014(4) 0.018(5) -0.028(5)
P1 0.116(3) 0.0542(14) 0.0619(16) -0.0013(12) 0.0371(17) -0.0172(15)
F1 0.154(6) 0.061(3) 0.096(4) -0.001(3) 0.052(4) 0.018(3)
F2 0.173(7) 0.063(3) 0.094(4) 0.030(3) 0.009(4) 0.005(4)
F3 0.203(9) 0.147(6) 0.114(5) 0.010(4) 0.084(6) -0.075(6)
F4 0.226(9) 0.105(4) 0.064(4) -0.037(3) 0.037(5) -0.063(5)
F5 0.122(6) 0.108(4) 0.109(5) 0.017(4) 0.054(4) -0.027(4)
F6 0.108(5) 0.072(3) 0.077(4) -0.026(3) 0.004(3) -0.004(3)
P2 0.121(3) 0.086(2) 0.081(2) -0.0306(16) 0.047(2) -0.020(2)
F21 0.217(10) 0.116(5) 0.142(6) -0.020(5) 0.053(6) -0.081(6)
F22 0.239(14) 0.265(13) 0.267(13) -0.001(10) 0.059(10) -0.159(11)
F23 0.498(17) 0.083(4) 0.109(5) -0.023(4) 0.176(8) -0.039(7)
F24 0.175(9) 0.168(7) 0.115(6) -0.030(5) 0.035(6) 0.055(6)
F25 0.242(10) 0.141(6) 0.078(5) -0.045(4) -0.001(5) 0.035(7)
F26 0.145(6) 0.180(6) 0.057(4) -0.020(4) 0.038(4) 0.034(5)
P3 0.072(3) 0.0415(16) 0.070(2) 0.000 0.028(2) 0.000
F31 0.070(4) 0.078(3) 0.117(4) 0.007(3) 0.055(4) 0.018(3)
F32 0.098(4) 0.048(3) 0.056(3) 0.009(2) 0.019(3) 0.004(3)
F33 0.111(5) 0.057(3) 0.085(4) -0.024(3) 0.019(3) 0.001(3)
P4 0.248(18) 0.106(8) 0.35(2) 0.047(10) 0.060(17) 0.002(9)
F41 0.29(2) 0.115(10) 0.217(15) -0.012(9) 0.055(13) -0.024(11)
F44 0.08(3) 0.47(8) 0.08(2) -0.14(3) -0.053(17) 0.03(3)
F42 0.32(2) 0.35(2) 0.34(3) 0.014(19) 0.15(2) -0.15(2)
F43 0.43(4) 0.081(10) 0.63(5) -0.105(17) -0.24(4) 0.071(15)
F45 0.13(3) 0.49(7) 0.09(2) 0.11(3) 0.048(18) 0.01(3)
F46 0.07(3) 0.05(2) 0.31(7) -0.09(3) -0.13(3) 0.011(18)

loop_
_atom_type_symbol
_atom_type_description
_atom_type_scat_dispersion_real
_atom_type_scat_dispersion_imag
_atom_type_scat_source
C C 0.0033 0.0016 'International Tables Vol C Tables 4.2.6.8 and 6.1.1.4'
H H 0.0000 0.0000 'International Tables Vol C Tables 4.2.6.8 and 6.1.1.4'
Cl Cl 0.1484 0.1585 'International Tables Vol C Tables 4.2.6.8 and 6.1.1.4'
Cu Cu 0.3201 1.2651 'International Tables Vol C Tables 4.2.6.8 and 6.1.1.4'
F F 0.0171 0.0103 'International Tables Vol C Tables 4.2.6.8 and 6.1.1.4'
Fe Fe 0.3463 0.8444 'International Tables Vol C Tables 4.2.6.8 and 6.1.1.4'
N N 0.0061 0.0033 'International Tables Vol C Tables 4.2.6.8 and 6.1.1.4'
P P 0.1023 0.0942 'International Tables Vol C Tables 4.2.6.8 and 6.1.1.4'

loop_
_geom_angle_atom_site_label_1
_geom_angle_atom_site_label_2
_geom_angle_atom_site_label_3
_geom_angle
_geom_angle_site_symmetry_1
_geom_angle_site_symmetry_3
_geom_angle_publ_flag
N2 Cu1 N4 128.6(3) . . ?
N2 Cu1 N3 122.8(2) . . ?
N4 Cu1 N3 81.7(3) . . ?
N2 Cu1 N1 81.9(2) . . ?
N4 Cu1 N1 112.5(2) . . ?
N3 Cu1 N1 135.9(3) . . ?
N6 Cu2 N8 130.9(3) . . ?
N6 Cu2 N5 81.9(3) . . ?
N8 Cu2 N5 124.8(3) . . ?
N6 Cu2 N7 110.4(3) . . ?
N8 Cu2 N7 81.7(2) . . ?
N5 Cu2 N7 133.5(3) . . ?
N12 Cu3 N9 130.8(3) 2_755 . ?
N12 Cu3 N10 120.8(2) 2_755 . ?
N9 Cu3 N10 79.9(3) . . ?
N12 Cu3 N11 81.3(3) 2_755 2_755 ?
N9 Cu3 N11 121.5(2) . 2_755 ?
N10 Cu3 N11 129.7(3) . 2_755 ?
C47 Fe1 C46 41.2(3) . . ?
C47 Fe1 C45 69.0(4) . . ?
C46 Fe1 C45 40.8(3) . . ?
C47 Fe1 C49 68.4(3) . . ?
C46 Fe1 C49 68.9(3) . . ?
C45 Fe1 C49 41.4(3) . . ?
C47 Fe1 C5 104.0(4) . . ?
C46 Fe1 C5 120.8(3) . . ?
C45 Fe1 C5 158.5(3) . . ?
C49 Fe1 C5 156.7(4) . . ?
C47 Fe1 C4 119.2(4) . . ?
C46 Fe1 C4 105.7(4) . . ?
C45 Fe1 C4 123.9(4) . . ?
C49 Fe1 C4 162.5(4) . . ?
C5 Fe1 C4 40.5(4) . . ?
C47 Fe1 C2 159.4(4) . . ?
C46 Fe1 C2 158.7(4) . . ?
C45 Fe1 C2 123.7(3) . . ?
C49 Fe1 C2 109.2(3) . . ?
C5 Fe1 C2 69.7(3) . . ?
C4 Fe1 C2 69.4(4) . . ?
C47 Fe1 C1 121.8(4) . . ?
C46 Fe1 C1 159.0(3) . . ?
C45 Fe1 C1 158.3(3) . . ?
C49 Fe1 C1 121.3(3) . . ?
C5 Fe1 C1 42.6(3) . . ?
C4 Fe1 C1 69.8(4) . . ?
C2 Fe1 C1 40.5(3) . . ?
C47 Fe1 C3 157.1(4) . . ?
C46 Fe1 C3 121.9(4) . . ?
C45 Fe1 C3 108.3(3) . . ?
C49 Fe1 C3 125.5(4) . . ?
C5 Fe1 C3 69.8(4) . . ?
C4 Fe1 C3 42.1(4) . . ?
C2 Fe1 C3 40.8(3) . . ?
C1 Fe1 C3 69.3(4) . . ?
C47 Fe1 C48 41.8(3) . . ?
C46 Fe1 C48 68.8(3) . . ?
C45 Fe1 C48 67.5(3) . . ?
C49 Fe1 C48 38.4(3) . . ?
C5 Fe1 C48 121.6(4) . . ?
C4 Fe1 C48 156.8(4) . . ?
C2 Fe1 C48 123.8(3) . . ?
C1 Fe1 C48 106.9(3) . . ?
C3 Fe1 C48 159.9(3) . . ?
C70 Fe2 C71 41.7(4) . . ?
C70 Fe2 C69 40.3(3) . . ?
C71 Fe2 C69 66.6(4) . . ?
C70 Fe2 C25 119.8(4) . . ?
C71 Fe2 C25 107.3(4) . . ?
C69 Fe2 C25 156.7(3) . . ?
C70 Fe2 C24 103.5(4) . . ?
C71 Fe2 C24 121.7(4) . . ?
C69 Fe2 C24 121.7(4) . . ?
C25 Fe2 C24 40.6(3) . . ?
C70 Fe2 C26 157.9(4) . . ?
C71 Fe2 C26 122.4(4) . . ?
C69 Fe2 C26 160.3(3) . . ?
C25 Fe2 C26 42.2(3) . . ?
C24 Fe2 C26 70.6(4) . . ?
C70 Fe2 C67 70.2(4) . . ?
C71 Fe2 C67 41.0(3) . . ?
C69 Fe2 C67 66.6(3) . . ?
C25 Fe2 C67 124.6(3) . . ?
C24 Fe2 C67 159.5(3) . . ?
C26 Fe2 C67 107.6(3) . . ?
C70 Fe2 C23 121.6(4) . . ?
C71 Fe2 C23 159.4(3) . . ?
C69 Fe2 C23 109.1(4) . . ?
C25 Fe2 C23 68.3(3) . . ?
C24 Fe2 C23 41.8(3) . . ?
C26 Fe2 C23 68.8(3) . . ?
C67 Fe2 C23 157.9(3) . . ?
C70 Fe2 C68 70.1(3) . . ?
C71 Fe2 C68 70.0(4) . . ?
C69 Fe2 C68 39.0(3) . . ?
C25 Fe2 C68 162.8(3) . . ?
C24 Fe2 C68 155.5(3) . . ?
C26 Fe2 C68 123.9(3) . . ?
C67 Fe2 C68 42.3(3) . . ?
C23 Fe2 C68 120.3(3) . . ?
C70 Fe2 C27 160.3(4) . . ?
C71 Fe2 C27 157.2(3) . . ?
C69 Fe2 C27 126.4(3) . . ?
C25 Fe2 C27 68.1(3) . . ?
C24 Fe2 C27 70.2(3) . . ?
C26 Fe2 C27 39.2(3) . . ?
C67 Fe2 C27 122.0(3) . . ?
C23 Fe2 C27 41.6(3) . . ?
C68 Fe2 C27 107.5(3) . . ?
C91 Fe3 C92 41.8(3) . . ?
C91 Fe3 C112 142.4(4) . . ?
C92 Fe3 C112 175.7(4) . . ?
C91 Fe3 C90 41.0(3) . . ?
C92 Fe3 C90 69.7(4) . . ?
C112 Fe3 C90 113.4(3) . . ?
C91 Fe3 C93 69.4(4) . . ?
C92 Fe3 C93 40.8(3) . . ?
C112 Fe3 C93 136.6(4) . . ?
C90 Fe3 C93 69.4(3) . . ?
C91 Fe3 C115 135.2(3) . . ?
C92 Fe3 C115 108.7(4) . . ?
C112 Fe3 C115 68.4(3) . . ?
C90 Fe3 C115 175.6(3) . . ?
C93 Fe3 C115 112.3(3) . . ?
C91 Fe3 C114 109.2(4) . . ?
C92 Fe3 C114 113.0(4) . . ?
C112 Fe3 C114 67.3(4) . . ?
C90 Fe3 C114 134.5(4) . . ?
C93 Fe3 C114 143.4(4) . . ?
C115 Fe3 C114 41.8(3) . . ?
C91 Fe3 C111 173.8(3) . . ?
C92 Fe3 C111 133.3(4) . . ?
C112 Fe3 C111 42.6(3) . . ?
C90 Fe3 C111 144.7(3) . . ?
C93 Fe3 C111 109.1(4) . . ?
C115 Fe3 C111 39.2(3) . . ?
C114 Fe3 C111 68.2(4) . . ?
C91 Fe3 C89 68.8(3) . . ?
C92 Fe3 C89 69.2(3) . . ?
C112 Fe3 C89 110.9(3) . . ?
C90 Fe3 C89 40.7(3) . . ?
C93 Fe3 C89 41.4(3) . . ?
C115 Fe3 C89 143.1(3) . . ?
C114 Fe3 C89 174.5(4) . . ?
C111 Fe3 C89 114.3(4) . . ?
C91 Fe3 C113 113.3(4) . . ?
C92 Fe3 C113 143.2(4) . . ?
C112 Fe3 C113 39.4(3) . . ?
C90 Fe3 C113 110.4(4) . . ?
C93 Fe3 C113 175.9(4) . . ?
C115 Fe3 C113 68.3(3) . . ?
C114 Fe3 C113 39.6(3) . . ?
C111 Fe3 C113 68.6(3) . . ?
C89 Fe3 C113 135.9(3) . . ?
C6 N1 C10 117.4(6) . . ?
C6 N1 Cu1 128.8(5) . . ?
C10 N1 Cu1 109.4(5) . . ?
C15 N2 C11 116.5(7) . . ?
C15 N2 Cu1 128.8(5) . . ?
C11 N2 Cu1 114.7(5) . . ?
C28 N3 C32 117.7(7) . . ?
C28 N3 Cu1 130.4(5) . . ?
C32 N3 Cu1 111.8(5) . . ?
C33 N4 C37 119.9(7) . . ?
C33 N4 Cu1 113.3(5) . . ?
C37 N4 Cu1 126.7(5) . . ?
C50 N5 C54 118.4(7) . . ?
C50 N5 Cu2 128.5(6) . . ?
C54 N5 Cu2 112.7(6) . . ?
C59 N6 C55 116.3(8) . . ?
C59 N6 Cu2 128.9(6) . . ?
C55 N6 Cu2 114.8(6) . . ?
C72 N7 C76 117.8(6) . . ?
C72 N7 Cu2 128.1(5) . . ?
C76 N7 Cu2 110.3(5) . . ?
C81 N8 C77 118.3(6) . . ?
C81 N8 Cu2 127.7(5) . . ?
C77 N8 Cu2 114.0(5) . . ?
C103 N9 C99 119.5(6) . . ?
C103 N9 Cu3 126.6(4) . . ?
C99 N9 Cu3 113.9(6) . . ?
C98 N10 C94 118.2(6) . . ?
C98 N10 Cu3 113.9(6) . . ?
C94 N10 Cu3 127.9(5) . . ?
C116 N11 C120 115.6(7) . . ?
C116 N11 Cu3 130.7(5) . 2_755 ?
C120 N11 Cu3 113.4(5) . 2_755 ?
C121 N12 C125 119.5(6) . . ?
C121 N12 Cu3 115.9(5) . 2_755 ?
C125 N12 Cu3 124.6(5) . 2_755 ?
C2 C1 C6 128.7(7) . . ?
C2 C1 C5 105.1(7) . . ?
C6 C1 C5 126.0(7) . . ?
C2 C1 Fe1 67.9(5) . . ?
C6 C1 Fe1 126.0(6) . . ?
C5 C1 Fe1 66.6(5) . . ?
C1 C2 C3 111.9(7) . . ?
C1 C2 Fe1 71.5(4) . . ?
C3 C2 Fe1 71.8(5) . . ?
C1 C2 H2A 124.1 . . ?
C3 C2 H2A 124.1 . . ?
Fe1 C2 H2A 124.2 . . ?
C2 C3 C4 104.8(8) . . ?
C2 C3 Fe1 67.5(4) . . ?
C4 C3 Fe1 66.7(5) . . ?
C2 C3 H3A 127.6 . . ?
C4 C3 H3A 127.6 . . ?
Fe1 C3 H3A 129.7 . . ?
C5 C4 C3 109.4(8) . . ?
C5 C4 Fe1 69.5(5) . . ?
C3 C4 Fe1 71.1(5) . . ?
C5 C4 H4A 125.3 . . ?
C3 C4 H4A 125.3 . . ?
Fe1 C4 H4A 125.6 . . ?
C4 C5 C1 108.6(8) . . ?
C4 C5 Fe1 70.0(5) . . ?
C1 C5 Fe1 70.7(4) . . ?
C4 C5 H5A 125.7 . . ?
C1 C5 H5A 125.7 . . ?
Fe1 C5 H5A 125.2 . . ?
N1 C6 C7 123.3(8) . . ?
N1 C6 C1 114.5(6) . . ?
C7 C6 C1 122.0(7) . . ?
C8 C7 C6 120.0(8) . . ?
C8 C7 H7A 120.0 . . ?
C6 C7 H7A 120.0 . . ?
C7 C8 C9 120.4(8) . . ?
C7 C8 H8A 119.8 . . ?
C9 C8 H8A 119.8 . . ?
C10 C9 C8 118.4(8) . . ?
C10 C9 H9A 120.8 . . ?
C8 C9 H9A 120.8 . . ?
C9 C10 N1 120.1(7) . . ?
C9 C10 C11 124.3(8) . . ?
N1 C10 C11 115.6(7) . . ?
C12 C11 N2 122.4(7) . . ?
C12 C11 C10 122.2(8) . . ?
N2 C11 C10 115.4(7) . . ?
C11 C12 C13 118.1(7) . . ?
C11 C12 H12A 121.0 . . ?
C13 C12 H12A 121.0 . . ?
C14 C13 C12 120.2(8) . . ?
C14 C13 H13A 119.9 . . ?
C12 C13 H13A 119.9 . . ?
C13 C14 C15 118.9(8) . . ?
C13 C14 C19 124.2(9) . . ?
C15 C14 C19 116.7(8) . . ?
N2 C15 C14 123.7(8) . . ?
N2 C15 C16 116.6(8) . . ?
C14 C15 C16 119.7(8) . . ?
C17 C16 C15 112.3(8) . . ?
C17 C16 H16B 109.1 . . ?
C15 C16 H16B 109.1 . . ?
C17 C16 H16A 109.1 . . ?
C15 C16 H16A 109.1 . . ?
H16B C16 H16A 107.9 . . ?
C16 C17 C18 108.3(7) . . ?
C16 C17 C20 110.5(7) . . ?
C18 C17 C20 86.7(8) . . ?
C16 C17 H17A 115.6 . . ?
C18 C17 H17A 115.9 . . ?
C20 C17 H17A 116.1 . . ?
C17 C18 C19 91.0(8) . . ?
C17 C18 H18B 113.5 . . ?
C19 C18 H18B 113.5 . . ?
C17 C18 H18A 113.5 . . ?
C19 C18 H18A 113.5 . . ?
H18B C18 H18A 110.8 . . ?
C14 C19 C18 104.4(7) . . ?
C14 C19 C20 108.2(8) . . ?
C18 C19 C20 83.6(7) . . ?
C14 C19 H19A 118.2 . . ?
C18 C19 H19A 118.5 . . ?
C20 C19 H19A 118.3 . . ?
C21 C20 C22 110.2(7) . . ?
C21 C20 C19 118.4(8) . . ?
C22 C20 C19 110.4(8) . . ?
C21 C20 C17 116.9(9) . . ?
C22 C20 C17 113.4(8) . . ?
C19 C20 C17 85.6(6) . . ?
C20 C21 H21A 109.5 . . ?
C20 C21 H21B 109.5 . . ?
H21A C21 H21B 109.5 . . ?
C20 C21 H21C 109.5 . . ?
H21A C21 H21C 109.5 . . ?
H21B C21 H21C 109.5 . . ?
C20 C22 H22A 109.5 . . ?
C20 C22 H22B 109.5 . . ?
H22A C22 H22B 109.5 . . ?
C20 C22 H22C 109.5 . . ?
H22A C22 H22C 109.5 . . ?
H22B C22 H22C 109.5 . . ?
C28 C23 C24 122.4(7) . . ?
C28 C23 C27 129.8(6) . . ?
C24 C23 C27 107.5(6) . . ?
C28 C23 Fe2 123.2(6) . . ?
C24 C23 Fe2 68.2(5) . . ?
C27 C23 Fe2 69.6(4) . . ?
C25 C24 C23 106.2(7) . . ?
C25 C24 Fe2 69.6(5) . . ?
C23 C24 Fe2 70.0(4) . . ?
C25 C24 H24A 126.9 . . ?
C23 C24 H24A 126.9 . . ?
Fe2 C24 H24A 125.1 . . ?
C24 C25 C26 110.0(7) . . ?
C24 C25 Fe2 69.8(5) . . ?
C26 C25 Fe2 69.6(4) . . ?
C24 C25 H25A 125.0 . . ?
C26 C25 H25A 125.0 . . ?
Fe2 C25 H25A 127.2 . . ?
C27 C26 C25 107.1(8) . . ?
C27 C26 Fe2 71.1(5) . . ?
C25 C26 Fe2 68.1(5) . . ?
C27 C26 H26A 126.5 . . ?
C25 C26 H26A 126.5 . . ?
Fe2 C26 H26A 125.9 . . ?
C26 C27 C23 109.1(7) . . ?
C26 C27 Fe2 69.7(5) . . ?
C23 C27 Fe2 68.8(4) . . ?
C26 C27 H27A 125.4 . . ?
C23 C27 H27A 125.4 . . ?
Fe2 C27 H27A 127.7 . . ?
N3 C28 C29 120.7(8) . . ?
N3 C28 C23 117.8(7) . . ?
C29 C28 C23 121.5(7) . . ?
C30 C29 C28 120.2(9) . . ?
C30 C29 H29A 119.9 . . ?
C28 C29 H29A 119.9 . . ?
C29 C30 C31 118.8(8) . . ?
C29 C30 H30A 120.6 . . ?
C31 C30 H30A 120.6 . . ?
C30 C31 C32 121.0(9) . . ?
C30 C31 H31A 119.5 . . ?
C32 C31 H31A 119.5 . . ?
N3 C32 C31 121.3(8) . . ?
N3 C32 C33 115.6(7) . . ?
C31 C32 C33 123.0(8) . . ?
N4 C33 C34 119.9(8) . . ?
N4 C33 C32 117.5(7) . . ?
C34 C33 C32 122.4(8) . . ?
C35 C34 C33 118.6(8) . . ?
C35 C34 H34A 120.7 . . ?
C33 C34 H34A 120.7 . . ?
C34 C35 C36 124.0(8) . . ?
C34 C35 H35A 118.0 . . ?
C36 C35 H35A 118.0 . . ?
C35 C36 C37 117.1(8) . . ?
C35 C36 C41 129.5(8) . . ?
C37 C36 C41 113.4(8) . . ?
C36 C37 N4 120.3(8) . . ?
C36 C37 C38 123.6(8) . . ?
N4 C37 C38 116.1(7) . . ?
C37 C38 C39 107.6(7) . . ?
C37 C38 H38B 110.2 . . ?
C39 C38 H38B 110.2 . . ?
C37 C38 H38A 110.2 . . ?
C39 C38 H38A 110.2 . . ?
H38B C38 H38A 108.5 . . ?
C40 C39 C38 105.7(7) . . ?
C40 C39 C42 88.2(7) . . ?
C38 C39 C42 112.4(8) . . ?
C40 C39 H39A 115.5 . . ?
C38 C39 H39A 115.3 . . ?
C42 C39 H39A 116.2 . . ?
C39 C40 C41 87.2(7) . . ?
C39 C40 H40B 114.1 . . ?
C41 C40 H40B 114.1 . . ?
C39 C40 H40A 114.1 . . ?
C41 C40 H40A 114.1 . . ?
H40B C40 H40A 111.3 . . ?
C36 C41 C40 109.6(7) . . ?
C36 C41 C42 110.9(7) . . ?
C40 C41 C42 87.4(7) . . ?
C36 C41 H41A 115.2 . . ?
C40 C41 H41A 115.0 . . ?
C42 C41 H41A 115.6 . . ?
C44 C42 C43 108.0(10) . . ?
C44 C42 C39 109.9(10) . . ?
C43 C42 C39 116.4(8) . . ?
C44 C42 C41 116.5(9) . . ?
C43 C42 C41 120.9(9) . . ?
C39 C42 C41 83.0(7) . . ?
C42 C43 H43A 109.5 . . ?
C42 C43 H43B 109.5 . . ?
H43A C43 H43B 109.5 . . ?
C42 C43 H43C 109.5 . . ?
H43A C43 H43C 109.5 . . ?
H43B C43 H43C 109.5 . . ?
C42 C44 H44A 109.5 . . ?
C42 C44 H44B 109.5 . . ?
H44A C44 H44B 109.5 . . ?
C42 C44 H44C 109.5 . . ?
H44A C44 H44C 109.5 . . ?
H44B C44 H44C 109.5 . . ?
C46 C45 C49 107.4(7) . . ?
C46 C45 C50 123.6(8) . . ?
C49 C45 C50 128.9(7) . . ?
C46 C45 Fe1 69.5(5) . . ?
C49 C45 Fe1 69.4(5) . . ?
C50 C45 Fe1 123.3(6) . . ?
C45 C46 C47 107.7(7) . . ?
C45 C46 Fe1 69.7(5) . . ?
C47 C46 Fe1 68.9(5) . . ?
C45 C46 H46A 126.1 . . ?
C47 C46 H46A 126.1 . . ?
Fe1 C46 H46A 126.8 . . ?
C46 C47 C48 108.0(7) . . ?
C46 C47 Fe1 69.8(5) . . ?
C48 C47 Fe1 73.5(4) . . ?
C46 C47 H47A 126.0 . . ?
C48 C47 H47A 126.0 . . ?
Fe1 C47 H47A 122.4 . . ?
C49 C48 C47 105.4(7) . . ?
C49 C48 Fe1 66.7(4) . . ?
C47 C48 Fe1 64.7(4) . . ?
C49 C48 H48A 127.3 . . ?
C47 C48 H48A 127.3 . . ?
Fe1 C48 H48A 132.7 . . ?
C48 C49 C45 110.9(7) . . ?
C48 C49 Fe1 74.9(5) . . ?
C45 C49 Fe1 69.2(4) . . ?
C48 C49 H49A 124.5 . . ?
C45 C49 H49A 124.5 . . ?
Fe1 C49 H49A 122.9 . . ?
N5 C50 C51 121.1(9) . . ?
N5 C50 C45 118.6(7) . . ?
C51 C50 C45 120.3(9) . . ?
C52 C51 C50 119.9(10) . . ?
C52 C51 H51A 120.1 . . ?
C50 C51 H51A 120.1 . . ?
C51 C52 C53 120.7(9) . . ?
C51 C52 H52A 119.7 . . ?
C53 C52 H52A 119.7 . . ?
C54 C53 C52 117.7(10) . . ?
C54 C53 H53A 121.1 . . ?
C52 C53 H53A 121.1 . . ?
N5 C54 C53 121.9(10) . . ?
N5 C54 C55 114.3(8) . . ?
C53 C54 C55 123.8(10) . . ?
N6 C55 C56 122.1(10) . . ?
N6 C55 C54 115.7(9) . . ?
C56 C55 C54 122.0(9) . . ?
C57 C56 C55 121.5(10) . . ?
C57 C56 H56A 119.3 . . ?
C55 C56 H56A 119.3 . . ?
C58 C57 C56 116.9(10) . . ?
C58 C57 H57A 121.6 . . ?
C56 C57 H57A 121.6 . . ?
C57 C58 C59 121.6(11) . . ?
C57 C58 C63 126.5(11) . . ?
C59 C58 C63 110.5(11) . . ?
N6 C59 C58 121.1(10) . . ?
N6 C59 C60 118.9(7) . . ?
C58 C59 C60 120.0(10) . . ?
C59 C60 C61 112.7(7) . . ?
C59 C60 H60B 109.1 . . ?
C61 C60 H60B 109.1 . . ?
C59 C60 H60A 109.1 . . ?
C61 C60 H60A 109.1 . . ?
H60B C60 H60A 107.8 . . ?
C60 C61 C64 109.6(8) . . ?
C60 C61 C62 109.0(8) . . ?
C64 C61 C62 90.8(8) . . ?
C60 C61 H61A 115.0 . . ?
C64 C61 H61A 114.9 . . ?
C62 C61 H61A 115.0 . . ?
C61 C62 C63 81.2(8) . . ?
C61 C62 H62B 115.1 . . ?
C63 C62 H62B 115.1 . . ?
C61 C62 H62A 115.1 . . ?
C63 C62 H62A 115.1 . . ?
H62B C62 H62A 112.1 . . ?
C58 C63 C64 109.8(11) . . ?
C58 C63 C62 112.6(9) . . ?
C64 C63 C62 89.5(9) . . ?
C58 C63 H63A 114.0 . . ?
C64 C63 H63A 114.0 . . ?
C62 C63 H63A 114.4 . . ?
C65 C64 C66 112.7(9) . . ?
C65 C64 C61 113.6(8) . . ?
C66 C64 C61 110.2(10) . . ?
C65 C64 C63 122.0(11) . . ?
C66 C64 C63 111.2(10) . . ?
C61 C64 C63 83.5(7) . . ?
C64 C65 H65A 109.5 . . ?
C64 C65 H65B 109.5 . . ?
H65A C65 H65B 109.5 . . ?
C64 C65 H65C 109.5 . . ?
H65A C65 H65C 109.5 . . ?
H65B C65 H65C 109.5 . . ?
C64 C66 H66A 109.5 . . ?
C64 C66 H66B 109.5 . . ?
H66A C66 H66B 109.5 . . ?
C64 C66 H66C 109.5 . . ?
H66A C66 H66C 109.5 . . ?
H66B C66 H66C 109.5 . . ?
C71 C67 C72 126.3(7) . . ?
C71 C67 C68 106.9(7) . . ?
C72 C67 C68 126.8(6) . . ?
C71 C67 Fe2 68.2(5) . . ?
C72 C67 Fe2 126.6(6) . . ?
C68 C67 Fe2 69.1(5) . . ?
C69 C68 C67 103.4(7) . . ?
C69 C68 Fe2 68.9(5) . . ?
C67 C68 Fe2 68.5(4) . . ?
C69 C68 H68A 128.3 . . ?
C67 C68 H68A 128.3 . . ?
Fe2 C68 H68A 125.8 . . ?
C68 C69 C70 116.3(8) . . ?
C68 C69 Fe2 72.1(5) . . ?
C70 C69 Fe2 69.2(6) . . ?
C68 C69 H69A 121.9 . . ?
C70 C69 H69A 121.9 . . ?
Fe2 C69 H69A 128.9 . . ?
C69 C70 C71 103.6(7) . . ?
C69 C70 Fe2 70.4(5) . . ?
C71 C70 Fe2 69.6(5) . . ?
C69 C70 H70A 128.2 . . ?
C71 C70 H70A 128.2 . . ?
Fe2 C70 H70A 123.6 . . ?
C67 C71 C70 109.4(7) . . ?
C67 C71 Fe2 70.8(5) . . ?
C70 C71 Fe2 68.7(5) . . ?
C67 C71 H71A 125.3 . . ?
C70 C71 H71A 125.3 . . ?
Fe2 C71 H71A 126.8 . . ?
N7 C72 C73 123.3(7) . . ?
N7 C72 C67 116.3(6) . . ?
C73 C72 C67 120.4(7) . . ?
C74 C73 C72 117.3(8) . . ?
C74 C73 H73A 121.3 . . ?
C72 C73 H73A 121.3 . . ?
C73 C74 C75 122.0(8) . . ?
C73 C74 H74A 119.0 . . ?
C75 C74 H74A 119.0 . . ?
C74 C75 C76 115.4(7) . . ?
C74 C75 H75A 122.3 . . ?
C76 C75 H75A 122.3 . . ?
N7 C76 C75 123.9(7) . . ?
N7 C76 C77 116.6(6) . . ?
C75 C76 C77 119.4(7) . . ?
C78 C77 N8 120.3(7) . . ?
C78 C77 C76 125.4(7) . . ?
N8 C77 C76 114.3(6) . . ?
C77 C78 C79 122.1(8) . . ?
C77 C78 H78A 118.9 . . ?
C79 C78 H78A 118.9 . . ?
C78 C79 C80 117.0(7) . . ?
C78 C79 H79A 121.5 . . ?
C80 C79 H79A 121.5 . . ?
C81 C80 C79 116.7(8) . . ?
C81 C80 C85 118.8(7) . . ?
C79 C80 C85 124.5(7) . . ?
N8 C81 C80 125.4(7) . . ?
N8 C81 C82 119.1(7) . . ?
C80 C81 C82 115.5(8) . . ?
C81 C82 C83 113.9(6) . . ?
C81 C82 H82B 108.8 . . ?
C83 C82 H82B 108.8 . . ?
C81 C82 H82A 108.8 . . ?
C83 C82 H82A 108.8 . . ?
H82B C82 H82A 107.7 . . ?
C84 C83 C82 107.0(6) . . ?
C84 C83 C86 87.4(6) . . ?
C82 C83 C86 109.0(7) . . ?
C84 C83 H83A 116.3 . . ?
C82 C83 H83A 116.6 . . ?
C86 C83 H83A 116.6 . . ?
C83 C84 C85 85.4(6) . . ?
C83 C84 H84B 114.4 . . ?
C85 C84 H84B 114.4 . . ?
C83 C84 H84A 114.4 . . ?
C85 C84 H84A 114.4 . . ?
H84B C84 H84A 111.5 . . ?
C80 C85 C86 110.3(7) . . ?
C80 C85 C84 106.4(6) . . ?
C86 C85 C84 87.4(6) . . ?
C80 C85 H85A 116.1 . . ?
C86 C85 H85A 116.4 . . ?
C84 C85 H85A 116.4 . . ?
C88 C86 C85 114.1(7) . . ?
C88 C86 C87 110.2(7) . . ?
C85 C86 C87 117.5(7) . . ?
C88 C86 C83 107.9(7) . . ?
C85 C86 C83 86.1(6) . . ?
C87 C86 C83 119.0(7) . . ?
C86 C87 H87A 109.5 . . ?
C86 C87 H87B 109.5 . . ?
H87A C87 H87B 109.5 . . ?
C86 C87 H87C 109.5 . . ?
H87A C87 H87C 109.5 . . ?
H87B C87 H87C 109.5 . . ?
C86 C88 H88A 109.5 . . ?
C86 C88 H88B 109.5 . . ?
H88A C88 H88B 109.5 . . ?
C86 C88 H88C 109.5 . . ?
H88A C88 H88C 109.5 . . ?
H88B C88 H88C 109.5 . . ?
C90 C89 C94 131.4(7) . . ?
C90 C89 C93 107.5(7) . . ?
C94 C89 C93 121.1(8) . . ?
C90 C89 Fe3 68.5(5) . . ?
C94 C89 Fe3 129.0(6) . . ?
C93 C89 Fe3 68.5(5) . . ?
C91 C90 C89 107.7(7) . . ?
C91 C90 Fe3 67.5(5) . . ?
C89 C90 Fe3 70.7(5) . . ?
C91 C90 H90A 126.2 . . ?
C89 C90 H90A 126.2 . . ?
Fe3 C90 H90A 127.2 . . ?
C90 C91 C92 109.4(8) . . ?
C90 C91 Fe3 71.5(5) . . ?
C92 C91 Fe3 70.0(5) . . ?
C90 C91 H91A 125.3 . . ?
C92 C91 H91A 125.3 . . ?
Fe3 C91 H91A 124.7 . . ?
C93 C92 C91 107.7(7) . . ?
C93 C92 Fe3 70.9(5) . . ?
C91 C92 Fe3 68.2(5) . . ?
C93 C92 H92A 126.1 . . ?
C91 C92 H92A 126.1 . . ?
Fe3 C92 H92A 126.3 . . ?
C92 C93 C89 107.7(8) . . ?
C92 C93 Fe3 68.3(5) . . ?
C89 C93 Fe3 70.1(4) . . ?
C92 C93 H93A 126.1 . . ?
C89 C93 H93A 126.1 . . ?
Fe3 C93 H93A 127.0 . . ?
C95 C94 N10 118.6(8) . . ?
C95 C94 C89 125.0(9) . . ?
N10 C94 C89 116.3(7) . . ?
C96 C95 C94 122.6(11) . . ?
C96 C95 H95A 118.7 . . ?
C94 C95 H95A 118.7 . . ?
C97 C96 C95 118.4(12) . . ?
C97 C96 H96A 120.8 . . ?
C95 C96 H96A 120.8 . . ?
C96 C97 C98 122.4(10) . . ?
C96 C97 H97A 118.8 . . ?
C98 C97 H97A 118.8 . . ?
N10 C98 C97 118.9(8) . . ?
N10 C98 C99 114.8(6) . . ?
C97 C98 C99 126.2(8) . . ?
N9 C99 C100 119.6(8) . . ?
N9 C99 C98 117.5(7) . . ?
C100 C99 C98 122.9(7) . . ?
C101 C100 C99 120.6(8) . . ?
C101 C100 H100 119.7 . . ?
C99 C100 H100 119.7 . . ?
C100 C101 C102 117.2(8) . . ?
C100 C101 H101 121.4 . . ?
C102 C101 H101 121.4 . . ?
C103 C102 C101 118.5(8) . . ?
C103 C102 C108 117.3(7) . . ?
C101 C102 C108 124.2(8) . . ?
N9 C103 C102 124.3(7) . . ?
N9 C103 C104 117.0(6) . . ?
C102 C103 C104 118.6(8) . . ?
C105 C104 C103 109.7(7) . . ?
C105 C104 H104 109.7 . . ?
C103 C104 H104 109.7 . . ?
C105 C104 H104 109.7 . . ?
C103 C104 H104 109.7 . . ?
H104 C104 H104 108.2 . . ?
C104 C105 C106 115.6(7) . . ?
C104 C105 C107 105.0(7) . . ?
C106 C105 C107 84.2(6) . . ?
C104 C105 H105 115.9 . . ?
C106 C105 H105 115.8 . . ?
C107 C105 H105 115.7 . . ?
C109 C106 C105 113.4(8) . . ?
C109 C106 C108 112.2(9) . . ?
C105 C106 C108 86.2(6) . . ?
C109 C106 C110 110.9(7) . . ?
C105 C106 C110 115.8(8) . . ?
C108 C106 C110 116.4(7) . . ?
C108 C107 C105 89.9(6) . . ?
C108 C107 H107 113.7 . . ?
C105 C107 H107 113.7 . . ?
C108 C107 H107 113.7 . . ?
C105 C107 H107 113.7 . . ?
H107 C107 H107 110.9 . . ?
C107 C108 C102 104.8(7) . . ?
C107 C108 C106 87.2(7) . . ?
C102 C108 C106 109.0(8) . . ?
C107 C108 H108 117.3 . . ?
C102 C108 H108 117.0 . . ?
C106 C108 H108 117.4 . . ?
C106 C109 H109 109.5 . . ?
C106 C109 H109 109.5 . . ?
H109 C109 H109 109.5 . . ?
C106 C109 H109 109.5 . . ?
H109 C109 H109 109.5 . . ?
H109 C109 H109 109.5 . . ?
C106 C110 H110 109.5 . . ?
C106 C110 H110 109.5 . . ?
H110 C110 H110 109.5 . . ?
C106 C110 H110 109.5 . . ?
H110 C110 H110 109.5 . . ?
H110 C110 H110 109.5 . . ?
C115 C111 C112 106.3(8) . . ?
C115 C111 Fe3 70.3(5) . . ?
C112 C111 Fe3 67.2(4) . . ?
C115 C111 H111 126.8 . . ?
C112 C111 H111 126.8 . . ?
Fe3 C111 H111 127.3 . . ?
C113 C112 C111 108.9(8) . . ?
C113 C112 Fe3 72.3(5) . . ?
C111 C112 Fe3 70.3(4) . . ?
C113 C112 H112 125.6 . . ?
C111 C112 H112 125.6 . . ?
Fe3 C112 H112 123.4 . . ?
C112 C113 C114 108.8(8) . . ?
C112 C113 C116 128.3(8) . . ?
C114 C113 C116 122.9(8) . . ?
C112 C113 Fe3 68.3(5) . . ?
C114 C113 Fe3 69.8(5) . . ?
C116 C113 Fe3 127.9(7) . . ?
C113 C114 C115 107.7(8) . . ?
C113 C114 Fe3 70.6(5) . . ?
C115 C114 Fe3 69.1(5) . . ?
C113 C114 H114 126.2 . . ?
C115 C114 H114 126.2 . . ?
Fe3 C114 H114 125.7 . . ?
C111 C115 C114 108.2(7) . . ?
C111 C115 Fe3 70.5(5) . . ?
C114 C115 Fe3 69.1(5) . . ?
C111 C115 H115 125.9 . . ?
C114 C115 H115 125.9 . . ?
Fe3 C115 H115 126.1 . . ?
N11 C116 C117 120.2(9) . . ?
N11 C116 C113 117.0(8) . . ?
C117 C116 C113 122.4(9) . . ?
C118 C117 C116 119.3(9) . . ?
C118 C117 H117 120.3 . . ?
C116 C117 H117 120.3 . . ?
C119 C118 C117 117.4(10) . . ?
C119 C118 H118 121.3 . . ?
C117 C118 H118 121.3 . . ?
C118 C119 C120 125.2(10) . . ?
C118 C119 H119 117.4 . . ?
C120 C119 H119 117.4 . . ?
C119 C120 N11 122.0(9) . . ?
C119 C120 C121 125.4(8) . . ?
N11 C120 C121 111.9(8) . . ?
N12 C121 C122 121.5(8) . . ?
N12 C121 C120 116.3(7) . . ?
C122 C121 C120 122.1(7) . . ?
C121 C122 C123 118.9(8) . . ?
C121 C122 H122 120.5 . . ?
C123 C122 H122 120.5 . . ?
C124 C123 C122 119.5(7) . . ?
C124 C123 H123 120.2 . . ?
C122 C123 H123 120.2 . . ?
C123 C124 C125 117.8(7) . . ?
C123 C124 C129 125.5(7) . . ?
C125 C124 C129 116.7(7) . . ?
N12 C125 C124 122.5(7) . . ?
N12 C125 C126 120.2(7) . . ?
C124 C125 C126 117.2(7) . . ?
C125 C126 C127 111.9(7) . . ?
C125 C126 H126 109.2 . . ?
C127 C126 H126 109.2 . . ?
C125 C126 H126 109.2 . . ?
C127 C126 H126 109.2 . . ?
H126 C126 H126 107.9 . . ?
C126 C127 C130 111.5(7) . . ?
C126 C127 C128 106.3(6) . . ?
C130 C127 C128 87.3(6) . . ?
C126 C127 H127 116.2 . . ?
C130 C127 H127 116.2 . . ?
C128 C127 H127 115.6 . . ?
C129 C128 C127 83.7(6) . . ?
C129 C128 H128 114.7 . . ?
C127 C128 H128 114.7 . . ?
C129 C128 H128 114.7 . . ?
C127 C128 H128 114.7 . . ?
H128 C128 H128 111.8 . . ?
C124 C129 C130 111.6(6) . . ?
C124 C129 C128 105.5(6) . . ?
C130 C129 C128 89.1(6) . . ?
C124 C129 H129 115.9 . . ?
C130 C129 H129 115.9 . . ?
C128 C129 H129 115.5 . . ?
C129 C130 C132 117.8(7) . . ?
C129 C130 C131 112.4(6) . . ?
C132 C130 C131 107.8(6) . . ?
C129 C130 C127 86.8(6) . . ?
C132 C130 C127 119.4(6) . . ?
C131 C130 C127 111.5(7) . . ?
C130 C131 H131 109.5 . . ?
C130 C131 H131 109.5 . . ?
H131 C131 H131 109.5 . . ?
C130 C131 H131 109.5 . . ?
H131 C131 H131 109.5 . . ?
H131 C131 H131 109.5 . . ?
C130 C132 H132 109.5 . . ?
C130 C132 H132 109.5 . . ?
H132 C132 H132 109.5 . . ?
C130 C132 H132 109.5 . . ?
H132 C132 H132 109.5 . . ?
H132 C132 H132 109.5 . . ?
F4 P1 F5 90.9(4) . . ?
F4 P1 F3 91.4(4) . . ?
F5 P1 F3 177.7(4) . . ?
F4 P1 F1 90.1(4) . . ?
F5 P1 F1 90.1(3) . . ?
F3 P1 F1 89.3(4) . . ?
F4 P1 F6 179.5(4) . . ?
F5 P1 F6 89.6(3) . . ?
F3 P1 F6 88.2(4) . . ?
F1 P1 F6 90.1(3) . . ?
F4 P1 F2 89.4(4) . . ?
F5 P1 F2 89.9(4) . . ?
F3 P1 F2 90.7(4) . . ?
F1 P1 F2 179.4(4) . . ?
F6 P1 F2 90.5(3) . . ?
F23 P2 F22 92.0(6) . . ?
F23 P2 F26 172.8(6) . . ?
F22 P2 F26 94.2(6) . . ?
F23 P2 F24 87.5(5) . . ?
F22 P2 F24 91.1(7) . . ?
F26 P2 F24 88.7(4) . . ?
F23 P2 F25 92.7(5) . . ?
F22 P2 F25 87.0(7) . . ?
F26 P2 F25 91.4(4) . . ?
F24 P2 F25 178.1(5) . . ?
F23 P2 F21 89.0(5) . . ?
F22 P2 F21 178.2(7) . . ?
F26 P2 F21 84.9(4) . . ?
F24 P2 F21 90.4(5) . . ?
F25 P2 F21 91.5(5) . . ?
F31 P3 F31 179.3(4) . 2_655 ?
F31 P3 F32 89.7(3) . 2_655 ?
F31 P3 F32 89.8(3) 2_655 2_655 ?
F31 P3 F32 89.8(3) . . ?
F31 P3 F32 89.7(3) 2_655 . ?
F32 P3 F32 89.6(3) 2_655 . ?
F31 P3 F33 92.1(3) . 2_655 ?
F31 P3 F33 88.4(3) 2_655 2_655 ?
F32 P3 F33 90.6(2) 2_655 2_655 ?
F32 P3 F33 178.1(3) . 2_655 ?
F31 P3 F33 88.4(3) . . ?
F31 P3 F33 92.1(3) 2_655 . ?
F32 P3 F33 178.1(3) 2_655 . ?
F32 P3 F33 90.6(2) . . ?
F33 P3 F33 89.3(4) 2_655 . ?
F43 P4 F44 91.2 . . ?
F43 P4 F45 177.5 . . ?
F44 P4 F45 91.3 . . ?
F43 P4 F41 90.0 . . ?
F44 P4 F41 90.7 . . ?
F45 P4 F41 90.2 . . ?
F43 P4 F46 88.0 . . ?
F44 P4 F46 178.9 . . ?
F45 P4 F46 89.6 . . ?
F41 P4 F46 90.0 . . ?
F43 P4 F42 89.5 . . ?
F44 P4 F42 88.8 . . ?
F45 P4 F42 90.2 . . ?
F41 P4 F42 179.34(6) . . ?
F46 P4 F42 90.4 . . ?

loop_
_geom_bond_atom_site_label_1
_geom_bond_atom_site_label_2
_geom_bond_distance
_geom_bond_site_symmetry_2
_geom_bond_publ_flag
Cu1 N2 1.963(6) . ?
Cu1 N4 2.027(6) . ?
Cu1 N3 2.059(6) . ?
Cu1 N1 2.089(6) . ?
Cu2 N6 1.962(6) . ?
Cu2 N8 1.985(5) . ?
Cu2 N5 2.020(6) . ?
Cu2 N7 2.072(7) . ?
Cu3 N12 1.976(6) 2_755 ?
Cu3 N9 2.014(6) . ?
Cu3 N10 2.071(6) . ?
Cu3 N11 2.084(6) 2_755 ?
Fe1 C47 2.009(8) . ?
Fe1 C46 2.021(9) . ?
Fe1 C45 2.024(8) . ?
Fe1 C49 2.026(7) . ?
Fe1 C5 2.031(9) . ?
Fe1 C4 2.037(8) . ?
Fe1 C2 2.040(7) . ?
Fe1 C1 2.088(8) . ?
Fe1 C3 2.098(9) . ?
Fe1 C48 2.129(8) . ?
Fe2 C70 2.024(9) . ?
Fe2 C71 2.036(8) . ?
Fe2 C69 2.040(9) . ?
Fe2 C25 2.048(9) . ?
Fe2 C24 2.051(9) . ?
Fe2 C26 2.069(9) . ?
Fe2 C67 2.071(8) . ?
Fe2 C23 2.076(8) . ?
Fe2 C68 2.080(9) . ?
Fe2 C27 2.087(8) . ?
Fe3 C91 1.989(9) . ?
Fe3 C92 2.013(9) . ?
Fe3 C112 2.027(8) . ?
Fe3 C90 2.042(8) . ?
Fe3 C93 2.048(8) . ?
Fe3 C115 2.067(8) . ?
Fe3 C114 2.068(9) . ?
Fe3 C111 2.070(9) . ?
Fe3 C89 2.070(8) . ?
Fe3 C113 2.079(9) . ?
N1 C6 1.317(9) . ?
N1 C10 1.402(10) . ?
N2 C15 1.354(9) . ?
N2 C11 1.398(9) . ?
N3 C28 1.350(9) . ?
N3 C32 1.353(10) . ?
N4 C33 1.313(9) . ?
N4 C37 1.403(10) . ?
N5 C50 1.387(11) . ?
N5 C54 1.398(11) . ?
N6 C59 1.341(12) . ?
N6 C55 1.374(11) . ?
N7 C72 1.341(9) . ?
N7 C76 1.343(9) . ?
N8 C81 1.293(10) . ?
N8 C77 1.381(9) . ?
N9 C103 1.330(9) . ?
N9 C99 1.341(9) . ?
N10 C98 1.331(9) . ?
N10 C94 1.409(10) . ?
N11 C116 1.350(10) . ?
N11 C120 1.379(9) . ?
N11 Cu3 2.084(6) 2_755 ?
N12 C121 1.354(9) . ?
N12 C125 1.366(10) . ?
N12 Cu3 1.976(6) 2_755 ?
C1 C2 1.430(11) . ?
C1 C6 1.454(11) . ?
C1 C5 1.498(10) . ?
C2 C3 1.442(11) . ?
C2 H2A 0.9500 . ?
C3 C4 1.488(14) . ?
C3 H3A 0.9500 . ?
C4 C5 1.407(13) . ?
C4 H4A 0.9500 . ?
C5 H5A 0.9500 . ?
C6 C7 1.361(10) . ?
C7 C8 1.303(11) . ?
C7 H7A 0.9500 . ?
C8 C9 1.402(11) . ?
C8 H8A 0.9500 . ?
C9 C10 1.368(10) . ?
C9 H9A 0.9500 . ?
C10 C11 1.426(10) . ?
C11 C12 1.371(10) . ?
C12 C13 1.448(11) . ?
C12 H12A 0.9500 . ?
C13 C14 1.327(11) . ?
C13 H13A 0.9500 . ?
C14 C15 1.409(12) . ?
C14 C19 1.516(11) . ?
C15 C16 1.505(11) . ?
C16 C17 1.484(11) . ?
C16 H16B 0.9900 . ?
C16 H16A 0.9900 . ?
C17 C18 1.508(14) . ?
C17 C20 1.642(13) . ?
C17 H17A 1.0000 . ?
C18 C19 1.612(13) . ?
C18 H18B 0.9900 . ?
C18 H18A 0.9900 . ?
C19 C20 1.634(13) . ?
C19 H19A 1.0000 . ?
C20 C21 1.477(12) . ?
C20 C22 1.503(11) . ?
C21 H21A 0.9800 . ?
C21 H21B 0.9800 . ?
C21 H21C 0.9800 . ?
C22 H22A 0.9800 . ?
C22 H22B 0.9800 . ?
C22 H22C 0.9800 . ?
C23 C28 1.445(11) . ?
C23 C24 1.473(10) . ?
C23 C27 1.479(10) . ?
C24 C25 1.421(11) . ?
C24 H24A 0.9500 . ?
C25 C26 1.483(11) . ?
C25 H25A 0.9500 . ?
C26 C27 1.394(10) . ?
C26 H26A 0.9500 . ?
C27 H27A 0.9500 . ?
C28 C29 1.441(11) . ?
C29 C30 1.316(11) . ?
C29 H29A 0.9500 . ?
C30 C31 1.366(12) . ?
C30 H30A 0.9500 . ?
C31 C32 1.383(11) . ?
C31 H31A 0.9500 . ?
C32 C33 1.480(11) . ?
C33 C34 1.441(10) . ?
C34 C35 1.298(11) . ?
C34 H34A 0.9500 . ?
C35 C36 1.372(11) . ?
C35 H35A 0.9500 . ?
C36 C37 1.381(11) . ?
C36 C41 1.478(11) . ?
C37 C38 1.501(11) . ?
C38 C39 1.584(11) . ?
C38 H38B 0.9900 . ?
C38 H38A 0.9900 . ?
C39 C40 1.535(12) . ?
C39 C42 1.603(14) . ?
C39 H39A 1.0000 . ?
C40 C41 1.553(12) . ?
C40 H40B 0.9900 . ?
C40 H40A 0.9900 . ?
C41 C42 1.611(13) . ?
C41 H41A 1.0000 . ?
C42 C44 1.502(13) . ?
C42 C43 1.594(16) . ?
C43 H43A 0.9800 . ?
C43 H43B 0.9800 . ?
C43 H43C 0.9800 . ?
C44 H44A 0.9800 . ?
C44 H44B 0.9800 . ?
C44 H44C 0.9800 . ?
C45 C46 1.409(10) . ?
C45 C49 1.432(10) . ?
C45 C50 1.482(12) . ?
C46 C47 1.419(12) . ?
C46 H46A 0.9500 . ?
C47 C48 1.480(10) . ?
C47 H47A 0.9500 . ?
C48 C49 1.371(10) . ?
C48 H48A 0.9500 . ?
C49 H49A 0.9500 . ?
C50 C51 1.428(11) . ?
C51 C52 1.367(15) . ?
C51 H51A 0.9500 . ?
C52 C53 1.430(16) . ?
C52 H52A 0.9500 . ?
C53 C54 1.421(13) . ?
C53 H53A 0.9500 . ?
C54 C55 1.430(13) . ?
C55 C56 1.383(13) . ?
C56 C57 1.361(14) . ?
C56 H56A 0.9500 . ?
C57 C58 1.330(14) . ?
C57 H57A 0.9500 . ?
C58 C59 1.432(12) . ?
C58 C63 1.535(16) . ?
C59 C60 1.486(12) . ?
C60 C61 1.516(11) . ?
C60 H60B 0.9900 . ?
C60 H60A 0.9900 . ?
C61 C64 1.565(13) . ?
C61 C62 1.593(15) . ?
C61 H61A 1.0000 . ?
C62 C63 1.618(16) . ?
C62 H62B 0.9900 . ?
C62 H62A 0.9900 . ?
C63 C64 1.574(14) . ?
C63 H63A 1.0000 . ?
C64 C65 1.509(15) . ?
C64 C66 1.545(14) . ?
C65 H65A 0.9800 . ?
C65 H65B 0.9800 . ?
C65 H65C 0.9800 . ?
C66 H66A 0.9800 . ?
C66 H66B 0.9800 . ?
C66 H66C 0.9800 . ?
C67 C71 1.439(10) . ?
C67 C72 1.478(10) . ?
C67 C68 1.499(11) . ?
C68 C69 1.375(10) . ?
C68 H68A 0.9500 . ?
C69 C70 1.401(12) . ?
C69 H69A 0.9500 . ?
C70 C71 1.446(12) . ?
C70 H70A 0.9500 . ?
C71 H71A 0.9500 . ?
C72 C73 1.388(10) . ?
C73 C74 1.377(11) . ?
C73 H73A 0.9500 . ?
C74 C75 1.395(11) . ?
C74 H74A 0.9500 . ?
C75 C76 1.406(9) . ?
C75 H75A 0.9500 . ?
C76 C77 1.458(9) . ?
C77 C78 1.364(10) . ?
C78 C79 1.380(11) . ?
C78 H78A 0.9500 . ?
C79 C80 1.428(11) . ?
C79 H79A 0.9500 . ?
C80 C81 1.395(11) . ?
C80 C85 1.500(11) . ?
C81 C82 1.503(10) . ?
C82 C83 1.556(10) . ?
C82 H82B 0.9900 . ?
C82 H82A 0.9900 . ?
C83 C84 1.556(11) . ?
C83 C86 1.590(10) . ?
C83 H83A 1.0000 . ?
C84 C85 1.599(11) . ?
C84 H84B 0.9900 . ?
C84 H84A 0.9900 . ?
C85 C86 1.544(11) . ?
C85 H85A 1.0000 . ?
C86 C88 1.516(10) . ?
C86 C87 1.548(12) . ?
C87 H87A 0.9800 . ?
C87 H87B 0.9800 . ?
C87 H87C 0.9800 . ?
C88 H88A 0.9800 . ?
C88 H88B 0.9800 . ?
C88 H88C 0.9800 . ?
C89 C90 1.432(10) . ?
C89 C94 1.436(11) . ?
C89 C93 1.455(10) . ?
C90 C91 1.411(10) . ?
C90 H90A 0.9500 . ?
C91 C92 1.428(11) . ?
C91 H91A 0.9500 . ?
C92 C93 1.417(12) . ?
C92 H92A 0.9500 . ?
C93 H93A 0.9500 . ?
C94 C95 1.339(12) . ?
C95 C96 1.335(14) . ?
C95 H95A 0.9500 . ?
C96 C97 1.303(14) . ?
C96 H96A 0.9500 . ?
C97 C98 1.395(11) . ?
C97 H97A 0.9500 . ?
C98 C99 1.447(11) . ?
C99 C100 1.416(11) . ?
C100 C101 1.389(11) . ?
C100 H100 0.9500 . ?
C101 C102 1.415(11) . ?
C101 H101 0.9500 . ?
C102 C103 1.355(10) . ?
C102 C108 1.544(12) . ?
C103 C104 1.561(10) . ?
C104 C105 1.517(11) . ?
C104 H104 0.9900 . ?
C104 H104 0.9900 . ?
C105 C106 1.539(11) . ?
C105 C107 1.576(12) . ?
C105 H105 1.0000 . ?
C106 C109 1.444(12) . ?
C106 C108 1.585(12) . ?
C106 C110 1.614(13) . ?
C107 C108 1.441(11) . ?
C107 H107 0.9900 . ?
C107 H107 0.9900 . ?
C108 H108 1.0000 . ?
C109 H109 0.9800 . ?
C109 H109 0.9800 . ?
C109 H109 0.9800 . ?
C110 H110 0.9800 . ?
C110 H110 0.9800 . ?
C110 H110 0.9800 . ?
C111 C115 1.388(11) . ?
C111 C112 1.487(10) . ?
C111 H111 0.9500 . ?
C112 C113 1.385(11) . ?
C112 H112 0.9500 . ?
C113 C114 1.405(12) . ?
C113 C116 1.422(12) . ?
C114 C115 1.476(12) . ?
C114 H114 0.9500 . ?
C115 H115 0.9500 . ?
C116 C117 1.402(13) . ?
C117 C118 1.401(14) . ?
C117 H117 0.9500 . ?
C118 C119 1.239(12) . ?
C118 H118 0.9500 . ?
C119 C120 1.317(11) . ?
C119 H119 0.9500 . ?
C120 C121 1.519(12) . ?
C121 C122 1.373(10) . ?
C122 C123 1.443(11) . ?
C122 H122 0.9500 . ?
C123 C124 1.381(11) . ?
C123 H123 0.9500 . ?
C124 C125 1.400(10) . ?
C124 C129 1.478(10) . ?
C125 C126 1.503(10) . ?
C126 C127 1.514(10) . ?
C126 H126 0.9900 . ?
C126 H126 0.9900 . ?
C127 C130 1.560(11) . ?
C127 C128 1.581(10) . ?
C127 H127 1.0000 . ?
C128 C129 1.580(11) . ?
C128 H128 0.9900 . ?
C128 H128 0.9900 . ?
C129 C130 1.509(10) . ?
C129 H129 1.0000 . ?
C130 C132 1.534(11) . ?
C130 C131 1.552(9) . ?
C131 H131 0.9800 . ?
C131 H131 0.9800 . ?
C131 H131 0.9800 . ?
C132 H132 0.9800 . ?
C132 H132 0.9800 . ?
C132 H132 0.9800 . ?
P1 F4 1.578(6) . ?
P1 F5 1.581(6) . ?
P1 F3 1.581(7) . ?
P1 F1 1.585(6) . ?
P1 F6 1.610(5) . ?
P1 F2 1.622(6) . ?
P2 F23 1.534(6) . ?
P2 F22 1.536(10) . ?
P2 F26 1.548(6) . ?
P2 F24 1.579(8) . ?
P2 F25 1.592(9) . ?
P2 F21 1.618(7) . ?
P3 F31 1.578(5) . ?
P3 F31 1.578(5) 2_655 ?
P3 F32 1.595(5) 2_655 ?
P3 F32 1.595(5) . ?
P3 F33 1.601(5) 2_655 ?
P3 F33 1.601(5) . ?
P4 F43 1.5644 . ?
P4 F44 1.5673 . ?
P4 F45 1.5762 . ?
P4 F41 1.5780 . ?
P4 F46 1.6136 . ?
P4 F42 1.6188 . ?

loop_
_geom_torsion_atom_site_label_1
_geom_torsion_atom_site_label_2
_geom_torsion_atom_site_label_3
_geom_torsion_atom_site_label_4
_geom_torsion
_geom_torsion_site_symmetry_1
_geom_torsion_site_symmetry_2
_geom_torsion_site_symmetry_3
_geom_torsion_site_symmetry_4
_geom_torsion_publ_flag
N2 Cu1 N1 C6 167.6(7) . . . . ?
N4 Cu1 N1 C6 39.1(8) . . . . ?
N3 Cu1 N1 C6 -62.6(8) . . . . ?
N2 Cu1 N1 C10 12.2(5) . . . . ?
N4 Cu1 N1 C10 -116.3(5) . . . . ?
N3 Cu1 N1 C10 142.0(5) . . . . ?
N4 Cu1 N2 C15 -71.2(7) . . . . ?
N3 Cu1 N2 C15 35.9(8) . . . . ?
N1 Cu1 N2 C15 176.4(7) . . . . ?
N4 Cu1 N2 C11 109.2(5) . . . . ?
N3 Cu1 N2 C11 -143.7(5) . . . . ?
N1 Cu1 N2 C11 -3.3(5) . . . . ?
N2 Cu1 N3 C28 47.4(8) . . . . ?
N4 Cu1 N3 C28 178.4(8) . . . . ?
N1 Cu1 N3 C28 -67.7(8) . . . . ?
N2 Cu1 N3 C32 -130.4(6) . . . . ?
N4 Cu1 N3 C32 0.5(6) . . . . ?
N1 Cu1 N3 C32 114.4(6) . . . . ?
N2 Cu1 N4 C33 127.7(6) . . . . ?
N3 Cu1 N4 C33 2.0(6) . . . . ?
N1 Cu1 N4 C33 -134.5(6) . . . . ?
N2 Cu1 N4 C37 -51.7(8) . . . . ?
N3 Cu1 N4 C37 -177.5(8) . . . . ?
N1 Cu1 N4 C37 46.1(8) . . . . ?
N6 Cu2 N5 C50 173.8(8) . . . . ?
N8 Cu2 N5 C50 38.9(9) . . . . ?
N7 Cu2 N5 C50 -75.8(9) . . . . ?
N6 Cu2 N5 C54 1.7(7) . . . . ?
N8 Cu2 N5 C54 -133.2(7) . . . . ?
N7 Cu2 N5 C54 112.1(7) . . . . ?
N8 Cu2 N6 C59 -49.4(9) . . . . ?
N5 Cu2 N6 C59 -179.1(9) . . . . ?
N7 Cu2 N6 C59 47.4(9) . . . . ?
N8 Cu2 N6 C55 133.0(7) . . . . ?
N5 Cu2 N6 C55 3.3(7) . . . . ?
N7 Cu2 N6 C55 -130.2(7) . . . . ?
N6 Cu2 N7 C72 39.2(7) . . . . ?
N8 Cu2 N7 C72 169.9(7) . . . . ?
N5 Cu2 N7 C72 -59.1(8) . . . . ?
N6 Cu2 N7 C76 -118.0(5) . . . . ?
N8 Cu2 N7 C76 12.7(5) . . . . ?
N5 Cu2 N7 C76 143.7(5) . . . . ?
N6 Cu2 N8 C81 -74.6(7) . . . . ?
N5 Cu2 N8 C81 37.4(8) . . . . ?
N7 Cu2 N8 C81 175.6(7) . . . . ?
N6 Cu2 N8 C77 106.1(6) . . . . ?
N5 Cu2 N8 C77 -142.0(5) . . . . ?
N7 Cu2 N8 C77 -3.7(5) . . . . ?
N12 Cu3 N9 C103 -57.1(7) 2_755 . . . ?
N10 Cu3 N9 C103 -179.3(7) . . . . ?
N11 Cu3 N9 C103 50.0(7) 2_755 . . . ?
N12 Cu3 N9 C99 122.7(5) 2_755 . . . ?
N10 Cu3 N9 C99 0.5(5) . . . . ?
N11 Cu3 N9 C99 -130.2(5) 2_755 . . . ?
N12 Cu3 N10 C98 -133.4(6) 2_755 . . . ?
N9 Cu3 N10 C98 -1.6(6) . . . . ?
N11 Cu3 N10 C98 121.3(6) 2_755 . . . ?
N12 Cu3 N10 C94 44.9(8) 2_755 . . . ?
N9 Cu3 N10 C94 176.7(7) . . . . ?
N11 Cu3 N10 C94 -60.4(8) 2_755 . . . ?
C47 Fe1 C1 C2 165.9(4) . . . . ?
C46 Fe1 C1 C2 -162.7(9) . . . . ?
C45 Fe1 C1 C2 51.2(10) . . . . ?
C49 Fe1 C1 C2 83.3(5) . . . . ?
C5 Fe1 C1 C2 -118.8(7) . . . . ?
C4 Fe1 C1 C2 -81.6(6) . . . . ?
C3 Fe1 C1 C2 -36.5(5) . . . . ?
C48 Fe1 C1 C2 122.6(4) . . . . ?
C47 Fe1 C1 C6 43.3(8) . . . . ?
C46 Fe1 C1 C6 74.6(12) . . . . ?
C45 Fe1 C1 C6 -71.4(11) . . . . ?
C49 Fe1 C1 C6 -39.3(8) . . . . ?
C5 Fe1 C1 C6 118.6(9) . . . . ?
C4 Fe1 C1 C6 155.8(8) . . . . ?
C2 Fe1 C1 C6 -122.6(8) . . . . ?
C3 Fe1 C1 C6 -159.1(7) . . . . ?
C48 Fe1 C1 C6 0.0(7) . . . . ?
C47 Fe1 C1 C5 -75.3(6) . . . . ?
C46 Fe1 C1 C5 -43.9(12) . . . . ?
C45 Fe1 C1 C5 170.0(8) . . . . ?
C49 Fe1 C1 C5 -157.9(5) . . . . ?
C4 Fe1 C1 C5 37.2(6) . . . . ?
C2 Fe1 C1 C5 118.8(7) . . . . ?
C3 Fe1 C1 C5 82.3(5) . . . . ?
C48 Fe1 C1 C5 -118.6(5) . . . . ?
C6 C1 C2 C3 179.9(8) . . . . ?
C5 C1 C2 C3 4.3(9) . . . . ?
Fe1 C1 C2 C3 60.7(6) . . . . ?
C6 C1 C2 Fe1 119.1(8) . . . . ?
C5 C1 C2 Fe1 -56.4(5) . . . . ?
C47 Fe1 C2 C1 -36.2(11) . . . . ?
C46 Fe1 C2 C1 163.0(8) . . . . ?
C45 Fe1 C2 C1 -159.7(4) . . . . ?
C49 Fe1 C2 C1 -115.9(5) . . . . ?
C5 Fe1 C2 C1 39.3(5) . . . . ?
C4 Fe1 C2 C1 82.6(6) . . . . ?
C3 Fe1 C2 C1 121.6(7) . . . . ?
C48 Fe1 C2 C1 -75.8(6) . . . . ?
C47 Fe1 C2 C3 -157.7(9) . . . . ?
C46 Fe1 C2 C3 41.4(12) . . . . ?
C45 Fe1 C2 C3 78.7(6) . . . . ?
C49 Fe1 C2 C3 122.5(6) . . . . ?
C5 Fe1 C2 C3 -82.3(6) . . . . ?
C4 Fe1 C2 C3 -39.0(6) . . . . ?
C1 Fe1 C2 C3 -121.6(7) . . . . ?
C48 Fe1 C2 C3 162.6(5) . . . . ?
C1 C2 C3 C4 -4.1(9) . . . . ?
Fe1 C2 C3 C4 56.5(6) . . . . ?
C1 C2 C3 Fe1 -60.6(6) . . . . ?
C47 Fe1 C3 C2 159.9(9) . . . . ?
C46 Fe1 C3 C2 -163.6(5) . . . . ?
C45 Fe1 C3 C2 -120.8(5) . . . . ?
C49 Fe1 C3 C2 -78.0(6) . . . . ?
C5 Fe1 C3 C2 81.9(5) . . . . ?
C4 Fe1 C3 C2 118.7(8) . . . . ?
C1 Fe1 C3 C2 36.3(5) . . . . ?
C48 Fe1 C3 C2 -46.3(13) . . . . ?
C47 Fe1 C3 C4 41.3(13) . . . . ?
C46 Fe1 C3 C4 77.7(7) . . . . ?
C45 Fe1 C3 C4 120.5(6) . . . . ?
C49 Fe1 C3 C4 163.3(6) . . . . ?
C5 Fe1 C3 C4 -36.7(5) . . . . ?
C2 Fe1 C3 C4 -118.7(8) . . . . ?
C1 Fe1 C3 C4 -82.4(6) . . . . ?
C48 Fe1 C3 C4 -165.0(10) . . . . ?
C2 C3 C4 C5 2.3(10) . . . . ?
Fe1 C3 C4 C5 59.2(7) . . . . ?
C2 C3 C4 Fe1 -56.9(6) . . . . ?
C47 Fe1 C4 C5 76.9(6) . . . . ?
C46 Fe1 C4 C5 119.4(6) . . . . ?
C45 Fe1 C4 C5 160.0(5) . . . . ?
C49 Fe1 C4 C5 -171.3(10) . . . . ?
C2 Fe1 C4 C5 -82.4(6) . . . . ?
C1 Fe1 C4 C5 -39.1(5) . . . . ?
C3 Fe1 C4 C5 -120.2(8) . . . . ?
C48 Fe1 C4 C5 46.8(12) . . . . ?
C47 Fe1 C4 C3 -162.9(6) . . . . ?
C46 Fe1 C4 C3 -120.5(6) . . . . ?
C45 Fe1 C4 C3 -79.8(6) . . . . ?
C49 Fe1 C4 C3 -51.1(14) . . . . ?
C5 Fe1 C4 C3 120.2(8) . . . . ?
C2 Fe1 C4 C3 37.7(5) . . . . ?
C1 Fe1 C4 C3 81.1(6) . . . . ?
C48 Fe1 C4 C3 166.9(8) . . . . ?
C3 C4 C5 C1 0.3(10) . . . . ?
Fe1 C4 C5 C1 60.4(6) . . . . ?
C3 C4 C5 Fe1 -60.2(6) . . . . ?
C2 C1 C5 C4 -2.7(9) . . . . ?
C6 C1 C5 C4 -178.5(8) . . . . ?
Fe1 C1 C5 C4 -60.0(6) . . . . ?
C2 C1 C5 Fe1 57.3(5) . . . . ?
C6 C1 C5 Fe1 -118.5(8) . . . . ?
C47 Fe1 C5 C4 -118.8(6) . . . . ?
C46 Fe1 C5 C4 -77.7(7) . . . . ?
C45 Fe1 C5 C4 -50.8(12) . . . . ?
C49 Fe1 C5 C4 173.4(8) . . . . ?
C2 Fe1 C5 C4 81.8(6) . . . . ?
C1 Fe1 C5 C4 119.2(8) . . . . ?
C3 Fe1 C5 C4 38.2(6) . . . . ?
C48 Fe1 C5 C4 -160.3(6) . . . . ?
C47 Fe1 C5 C1 122.1(5) . . . . ?
C46 Fe1 C5 C1 163.2(5) . . . . ?
C45 Fe1 C5 C1 -169.9(8) . . . . ?
C49 Fe1 C5 C1 54.3(10) . . . . ?
C4 Fe1 C5 C1 -119.2(8) . . . . ?
C2 Fe1 C5 C1 -37.4(4) . . . . ?
C3 Fe1 C5 C1 -81.0(5) . . . . ?
C48 Fe1 C5 C1 80.6(5) . . . . ?
C10 N1 C6 C7 3.9(11) . . . . ?
Cu1 N1 C6 C7 -149.8(7) . . . . ?
C10 N1 C6 C1 178.3(7) . . . . ?
Cu1 N1 C6 C1 24.6(10) . . . . ?
C2 C1 C6 N1 38.7(12) . . . . ?
C5 C1 C6 N1 -146.6(8) . . . . ?
Fe1 C1 C6 N1 127.9(6) . . . . ?
C2 C1 C6 C7 -146.8(9) . . . . ?
C5 C1 C6 C7 27.9(13) . . . . ?
Fe1 C1 C6 C7 -57.6(10) . . . . ?
N1 C6 C7 C8 -7.5(14) . . . . ?
C1 C6 C7 C8 178.5(9) . . . . ?
C6 C7 C8 C9 5.1(15) . . . . ?
C7 C8 C9 C10 0.4(15) . . . . ?
C8 C9 C10 N1 -3.8(13) . . . . ?
C8 C9 C10 C11 175.8(8) . . . . ?
C6 N1 C10 C9 1.8(11) . . . . ?
Cu1 N1 C10 C9 160.3(7) . . . . ?
C6 N1 C10 C11 -177.9(7) . . . . ?
Cu1 N1 C10 C11 -19.3(8) . . . . ?
C15 N2 C11 C12 -3.4(11) . . . . ?
Cu1 N2 C11 C12 176.3(6) . . . . ?
C15 N2 C11 C10 173.8(7) . . . . ?
Cu1 N2 C11 C10 -6.5(8) . . . . ?
C9 C10 C11 C12 15.4(13) . . . . ?
N1 C10 C11 C12 -165.0(8) . . . . ?
C9 C10 C11 N2 -161.9(8) . . . . ?
N1 C10 C11 N2 17.8(10) . . . . ?
N2 C11 C12 C13 3.3(12) . . . . ?
C10 C11 C12 C13 -173.8(7) . . . . ?
C11 C12 C13 C14 0.9(13) . . . . ?
C12 C13 C14 C15 -4.7(13) . . . . ?
C12 C13 C14 C19 -179.5(8) . . . . ?
C11 N2 C15 C14 -0.6(12) . . . . ?
Cu1 N2 C15 C14 179.8(6) . . . . ?
C11 N2 C15 C16 178.6(7) . . . . ?
Cu1 N2 C15 C16 -1.0(11) . . . . ?
C13 C14 C15 N2 4.7(13) . . . . ?
C19 C14 C15 N2 179.8(7) . . . . ?
C13 C14 C15 C16 -174.5(8) . . . . ?
C19 C14 C15 C16 0.7(12) . . . . ?
N2 C15 C16 C17 179.5(7) . . . . ?
C14 C15 C16 C17 -1.2(11) . . . . ?
C15 C16 C17 C18 -45.5(10) . . . . ?
C15 C16 C17 C20 47.9(10) . . . . ?
C16 C17 C18 C19 83.1(8) . . . . ?
C20 C17 C18 C19 -27.5(6) . . . . ?
C13 C14 C19 C18 -143.2(9) . . . . ?
C15 C14 C19 C18 41.9(11) . . . . ?
C13 C14 C19 C20 128.9(10) . . . . ?
C15 C14 C19 C20 -46.0(10) . . . . ?
C17 C18 C19 C14 -79.4(8) . . . . ?
C17 C18 C19 C20 27.8(6) . . . . ?
C14 C19 C20 C21 -40.7(11) . . . . ?
C18 C19 C20 C21 -143.7(9) . . . . ?
C14 C19 C20 C22 -169.0(8) . . . . ?
C18 C19 C20 C22 87.9(8) . . . . ?
C14 C19 C20 C17 77.7(8) . . . . ?
C18 C19 C20 C17 -25.4(6) . . . . ?
C16 C17 C20 C21 38.5(12) . . . . ?
C18 C17 C20 C21 146.9(9) . . . . ?
C16 C17 C20 C22 168.5(9) . . . . ?
C18 C17 C20 C22 -83.1(9) . . . . ?
C16 C17 C20 C19 -81.2(9) . . . . ?
C18 C17 C20 C19 27.1(6) . . . . ?
C70 Fe2 C23 C28 41.5(7) . . . . ?
C71 Fe2 C23 C28 72.7(12) . . . . ?
C69 Fe2 C23 C28 -1.3(7) . . . . ?
C25 Fe2 C23 C28 154.0(7) . . . . ?
C24 Fe2 C23 C28 115.4(8) . . . . ?
C26 Fe2 C23 C28 -160.4(7) . . . . ?
C67 Fe2 C23 C28 -75.8(10) . . . . ?
C68 Fe2 C23 C28 -42.6(7) . . . . ?
C27 Fe2 C23 C28 -125.0(8) . . . . ?
C70 Fe2 C23 C24 -73.9(6) . . . . ?
C71 Fe2 C23 C24 -42.6(12) . . . . ?
C69 Fe2 C23 C24 -116.7(5) . . . . ?
C25 Fe2 C23 C24 38.6(5) . . . . ?
C26 Fe2 C23 C24 84.2(5) . . . . ?
C67 Fe2 C23 C24 168.8(8) . . . . ?
C68 Fe2 C23 C24 -158.0(5) . . . . ?
C27 Fe2 C23 C24 119.6(7) . . . . ?
C70 Fe2 C23 C27 166.5(5) . . . . ?
C71 Fe2 C23 C27 -162.2(9) . . . . ?
C69 Fe2 C23 C27 123.7(5) . . . . ?
C25 Fe2 C23 C27 -81.0(5) . . . . ?
C24 Fe2 C23 C27 -119.6(7) . . . . ?
C26 Fe2 C23 C27 -35.4(4) . . . . ?
C67 Fe2 C23 C27 49.2(10) . . . . ?
C68 Fe2 C23 C27 82.4(5) . . . . ?
C28 C23 C24 C25 -176.9(8) . . . . ?
C27 C23 C24 C25 -1.9(10) . . . . ?
Fe2 C23 C24 C25 -60.6(6) . . . . ?
C28 C23 C24 Fe2 -116.3(8) . . . . ?
C27 C23 C24 Fe2 58.7(6) . . . . ?
C70 Fe2 C24 C25 -120.4(6) . . . . ?
C71 Fe2 C24 C25 -79.4(6) . . . . ?
C69 Fe2 C24 C25 -159.8(5) . . . . ?
C26 Fe2 C24 C25 37.3(5) . . . . ?
C67 Fe2 C24 C25 -51.1(12) . . . . ?
C23 Fe2 C24 C25 116.9(7) . . . . ?
C68 Fe2 C24 C25 168.0(8) . . . . ?
C27 Fe2 C24 C25 79.0(5) . . . . ?
C70 Fe2 C24 C23 122.7(5) . . . . ?
C71 Fe2 C24 C23 163.8(5) . . . . ?
C69 Fe2 C24 C23 83.4(6) . . . . ?
C25 Fe2 C24 C23 -116.9(7) . . . . ?
C26 Fe2 C24 C23 -79.6(5) . . . . ?
C67 Fe2 C24 C23 -168.0(8) . . . . ?
C68 Fe2 C24 C23 51.2(10) . . . . ?
C27 Fe2 C24 C23 -37.9(4) . . . . ?
C23 C24 C25 C26 2.7(11) . . . . ?
Fe2 C24 C25 C26 -58.1(7) . . . . ?
C23 C24 C25 Fe2 60.8(6) . . . . ?
C70 Fe2 C25 C24 75.1(6) . . . . ?
C71 Fe2 C25 C24 118.9(5) . . . . ?
C69 Fe2 C25 C24 48.1(12) . . . . ?
C26 Fe2 C25 C24 -121.7(8) . . . . ?
C67 Fe2 C25 C24 160.7(5) . . . . ?
C23 Fe2 C25 C24 -39.8(5) . . . . ?
C68 Fe2 C25 C24 -163.1(11) . . . . ?
C27 Fe2 C25 C24 -84.8(5) . . . . ?
C70 Fe2 C25 C26 -163.2(6) . . . . ?
C71 Fe2 C25 C26 -119.4(5) . . . . ?
C69 Fe2 C25 C26 169.8(9) . . . . ?
C24 Fe2 C25 C26 121.7(8) . . . . ?
C67 Fe2 C25 C26 -77.6(6) . . . . ?
C23 Fe2 C25 C26 81.9(5) . . . . ?
C68 Fe2 C25 C26 -41.4(15) . . . . ?
C27 Fe2 C25 C26 36.9(5) . . . . ?
C24 C25 C26 C27 -2.6(11) . . . . ?
Fe2 C25 C26 C27 -60.7(6) . . . . ?
C24 C25 C26 Fe2 58.2(7) . . . . ?
C70 Fe2 C26 C27 160.0(9) . . . . ?
C71 Fe2 C26 C27 -161.9(5) . . . . ?
C69 Fe2 C26 C27 -49.8(14) . . . . ?
C25 Fe2 C26 C27 118.2(7) . . . . ?
C24 Fe2 C26 C27 82.3(5) . . . . ?
C67 Fe2 C26 C27 -119.3(5) . . . . ?
C23 Fe2 C26 C27 37.6(5) . . . . ?
C68 Fe2 C26 C27 -75.5(6) . . . . ?
C70 Fe2 C26 C25 41.9(13) . . . . ?
C71 Fe2 C26 C25 79.9(6) . . . . ?
C69 Fe2 C26 C25 -168.0(11) . . . . ?
C24 Fe2 C26 C25 -35.9(5) . . . . ?
C67 Fe2 C26 C25 122.5(5) . . . . ?
C23 Fe2 C26 C25 -80.6(5) . . . . ?
C68 Fe2 C26 C25 166.4(5) . . . . ?
C27 Fe2 C26 C25 -118.2(7) . . . . ?
C25 C26 C27 C23 1.3(10) . . . . ?
Fe2 C26 C27 C23 -57.6(6) . . . . ?
C25 C26 C27 Fe2 58.9(6) . . . . ?
C28 C23 C27 C26 174.9(9) . . . . ?
C24 C23 C27 C26 0.3(10) . . . . ?
Fe2 C23 C27 C26 58.1(6) . . . . ?
C28 C23 C27 Fe2 116.7(10) . . . . ?
C24 C23 C27 Fe2 -57.8(6) . . . . ?
C70 Fe2 C27 C26 -157.5(10) . . . . ?
C71 Fe2 C27 C26 42.7(11) . . . . ?
C69 Fe2 C27 C26 161.4(5) . . . . ?
C25 Fe2 C27 C26 -39.7(5) . . . . ?
C24 Fe2 C27 C26 -83.2(5) . . . . ?
C67 Fe2 C27 C26 78.4(6) . . . . ?
C23 Fe2 C27 C26 -121.2(7) . . . . ?
C68 Fe2 C27 C26 122.6(5) . . . . ?
C70 Fe2 C27 C23 -36.3(12) . . . . ?
C71 Fe2 C27 C23 163.9(8) . . . . ?
C69 Fe2 C27 C23 -77.4(6) . . . . ?
C25 Fe2 C27 C23 81.5(5) . . . . ?
C24 Fe2 C27 C23 38.0(4) . . . . ?
C26 Fe2 C27 C23 121.2(7) . . . . ?
C67 Fe2 C27 C23 -160.4(4) . . . . ?
C68 Fe2 C27 C23 -116.2(5) . . . . ?
C32 N3 C28 C29 1.7(13) . . . . ?
Cu1 N3 C28 C29 -176.1(7) . . . . ?
C32 N3 C28 C23 -180.0(8) . . . . ?
Cu1 N3 C28 C23 2.3(12) . . . . ?
C24 C23 C28 N3 -155.0(8) . . . . ?
C27 C23 C28 N3 31.2(14) . . . . ?
Fe2 C23 C28 N3 121.4(7) . . . . ?
C24 C23 C28 C29 23.4(14) . . . . ?
C27 C23 C28 C29 -150.4(9) . . . . ?
Fe2 C23 C28 C29 -60.3(10) . . . . ?
N3 C28 C29 C30 3.1(15) . . . . ?
C23 C28 C29 C30 -175.2(10) . . . . ?
C28 C29 C30 C31 -5.0(18) . . . . ?
C29 C30 C31 C32 2.4(19) . . . . ?
C28 N3 C32 C31 -4.3(14) . . . . ?
Cu1 N3 C32 C31 173.8(8) . . . . ?
C28 N3 C32 C33 179.1(8) . . . . ?
Cu1 N3 C32 C33 -2.7(10) . . . . ?
C30 C31 C32 N3 2.4(17) . . . . ?
C30 C31 C32 C33 178.7(11) . . . . ?
C37 N4 C33 C34 1.1(13) . . . . ?
Cu1 N4 C33 C34 -178.3(7) . . . . ?
C37 N4 C33 C32 175.4(8) . . . . ?
Cu1 N4 C33 C32 -4.0(11) . . . . ?
N3 C32 C33 N4 4.6(13) . . . . ?
C31 C32 C33 N4 -171.9(10) . . . . ?
N3 C32 C33 C34 178.8(9) . . . . ?
C31 C32 C33 C34 2.3(15) . . . . ?
N4 C33 C34 C35 -0.2(14) . . . . ?
C32 C33 C34 C35 -174.2(9) . . . . ?
C33 C34 C35 C36 0.7(15) . . . . ?
C34 C35 C36 C37 -2.1(15) . . . . ?
C34 C35 C36 C41 178.3(10) . . . . ?
C35 C36 C37 N4 2.9(13) . . . . ?
C41 C36 C37 N4 -177.4(8) . . . . ?
C35 C36 C37 C38 -178.2(9) . . . . ?
C41 C36 C37 C38 1.6(13) . . . . ?
C33 N4 C37 C36 -2.6(13) . . . . ?
Cu1 N4 C37 C36 176.8(7) . . . . ?
C33 N4 C37 C38 178.5(8) . . . . ?
Cu1 N4 C37 C38 -2.2(12) . . . . ?
C36 C37 C38 C39 1.7(13) . . . . ?
N4 C37 C38 C39 -179.3(8) . . . . ?
C37 C38 C39 C40 -49.8(11) . . . . ?
C37 C38 C39 C42 44.9(11) . . . . ?
C38 C39 C40 C41 84.4(8) . . . . ?
C42 C39 C40 C41 -28.5(6) . . . . ?
C35 C36 C41 C40 -137.2(10) . . . . ?
C37 C36 C41 C40 43.2(10) . . . . ?
C35 C36 C41 C42 128.1(11) . . . . ?
C37 C36 C41 C42 -51.6(11) . . . . ?
C39 C40 C41 C36 -82.9(7) . . . . ?
C39 C40 C41 C42 28.3(6) . . . . ?
C40 C39 C42 C44 -88.1(9) . . . . ?
C38 C39 C42 C44 165.6(8) . . . . ?
C40 C39 C42 C43 148.7(9) . . . . ?
C38 C39 C42 C43 42.4(11) . . . . ?
C40 C39 C42 C41 27.5(6) . . . . ?
C38 C39 C42 C41 -78.8(8) . . . . ?
C36 C41 C42 C44 -168.5(10) . . . . ?
C40 C41 C42 C44 81.5(11) . . . . ?
C36 C41 C42 C43 -34.0(12) . . . . ?
C40 C41 C42 C43 -143.9(8) . . . . ?
C36 C41 C42 C39 82.7(9) . . . . ?
C40 C41 C42 C39 -27.2(7) . . . . ?
C47 Fe1 C45 C46 38.0(5) . . . . ?
C49 Fe1 C45 C46 118.8(7) . . . . ?
C5 Fe1 C45 C46 -36.5(11) . . . . ?
C4 Fe1 C45 C46 -73.8(7) . . . . ?
C2 Fe1 C45 C46 -160.3(5) . . . . ?
C1 Fe1 C45 C46 162.2(8) . . . . ?
C3 Fe1 C45 C46 -117.9(6) . . . . ?
C48 Fe1 C45 C46 83.1(5) . . . . ?
C47 Fe1 C45 C49 -80.8(5) . . . . ?
C46 Fe1 C45 C49 -118.8(7) . . . . ?
C5 Fe1 C45 C49 -155.3(9) . . . . ?
C4 Fe1 C45 C49 167.4(6) . . . . ?
C2 Fe1 C45 C49 80.9(5) . . . . ?
C1 Fe1 C45 C49 43.3(10) . . . . ?
C3 Fe1 C45 C49 123.3(5) . . . . ?
C48 Fe1 C45 C49 -35.7(4) . . . . ?
C47 Fe1 C45 C50 155.5(8) . . . . ?
C46 Fe1 C45 C50 117.5(9) . . . . ?
C49 Fe1 C45 C50 -123.7(9) . . . . ?
C5 Fe1 C45 C50 81.0(12) . . . . ?
C4 Fe1 C45 C50 43.7(9) . . . . ?
C2 Fe1 C45 C50 -42.8(8) . . . . ?
C1 Fe1 C45 C50 -80.4(11) . . . . ?
C3 Fe1 C45 C50 -0.4(8) . . . . ?
C48 Fe1 C45 C50 -159.4(8) . . . . ?
C49 C45 C46 C47 0.6(10) . . . . ?
C50 C45 C46 C47 -175.7(8) . . . . ?
Fe1 C45 C46 C47 -58.6(6) . . . . ?
C49 C45 C46 Fe1 59.2(6) . . . . ?
C50 C45 C46 Fe1 -117.1(8) . . . . ?
C47 Fe1 C46 C45 -119.4(7) . . . . ?
C49 Fe1 C46 C45 -38.4(5) . . . . ?
C5 Fe1 C46 C45 165.3(5) . . . . ?
C4 Fe1 C46 C45 124.1(6) . . . . ?
C2 Fe1 C46 C45 50.6(11) . . . . ?
C1 Fe1 C46 C45 -161.5(8) . . . . ?
C3 Fe1 C46 C45 81.1(6) . . . . ?
C48 Fe1 C46 C45 -79.7(5) . . . . ?
C45 Fe1 C46 C47 119.4(7) . . . . ?
C49 Fe1 C46 C47 81.0(5) . . . . ?
C5 Fe1 C46 C47 -75.4(6) . . . . ?
C4 Fe1 C46 C47 -116.6(6) . . . . ?
C2 Fe1 C46 C47 169.9(8) . . . . ?
C1 Fe1 C46 C47 -42.2(12) . . . . ?
C3 Fe1 C46 C47 -159.5(5) . . . . ?
C48 Fe1 C46 C47 39.6(5) . . . . ?
C45 C46 C47 C48 -4.9(10) . . . . ?
Fe1 C46 C47 C48 -64.0(6) . . . . ?
C45 C46 C47 Fe1 59.1(6) . . . . ?
C45 Fe1 C47 C46 -37.6(5) . . . . ?
C49 Fe1 C47 C46 -82.1(5) . . . . ?
C5 Fe1 C47 C46 121.1(5) . . . . ?
C4 Fe1 C47 C46 80.4(6) . . . . ?
C2 Fe1 C47 C46 -169.6(9) . . . . ?
C1 Fe1 C47 C46 163.6(5) . . . . ?
C3 Fe1 C47 C46 50.0(12) . . . . ?
C48 Fe1 C47 C46 -116.9(7) . . . . ?
C46 Fe1 C47 C48 116.9(7) . . . . ?
C45 Fe1 C47 C48 79.3(5) . . . . ?
C49 Fe1 C47 C48 34.7(5) . . . . ?
C5 Fe1 C47 C48 -122.0(5) . . . . ?
C4 Fe1 C47 C48 -162.7(5) . . . . ?
C2 Fe1 C47 C48 -52.7(12) . . . . ?
C1 Fe1 C47 C48 -79.6(6) . . . . ?
C3 Fe1 C47 C48 166.8(9) . . . . ?
C46 C47 C48 C49 7.4(9) . . . . ?
Fe1 C47 C48 C49 -54.3(5) . . . . ?
C46 C47 C48 Fe1 61.7(6) . . . . ?
C47 Fe1 C48 C49 121.5(7) . . . . ?
C46 Fe1 C48 C49 82.4(5) . . . . ?
C45 Fe1 C48 C49 38.4(5) . . . . ?
C5 Fe1 C48 C49 -163.6(5) . . . . ?
C4 Fe1 C48 C49 162.7(9) . . . . ?
C2 Fe1 C48 C49 -78.1(6) . . . . ?
C1 Fe1 C48 C49 -119.3(5) . . . . ?
C3 Fe1 C48 C49 -43.5(12) . . . . ?
C46 Fe1 C48 C47 -39.1(5) . . . . ?
C45 Fe1 C48 C47 -83.2(5) . . . . ?
C49 Fe1 C48 C47 -121.5(7) . . . . ?
C5 Fe1 C48 C47 74.9(6) . . . . ?
C4 Fe1 C48 C47 41.1(11) . . . . ?
C2 Fe1 C48 C47 160.3(5) . . . . ?
C1 Fe1 C48 C47 119.1(5) . . . . ?
C3 Fe1 C48 C47 -165.1(10) . . . . ?
C47 C48 C49 C45 -7.1(9) . . . . ?
Fe1 C48 C49 C45 -60.2(5) . . . . ?
C47 C48 C49 Fe1 53.1(5) . . . . ?
C46 C45 C49 C48 4.3(10) . . . . ?
C50 C45 C49 C48 -179.6(8) . . . . ?
Fe1 C45 C49 C48 63.7(6) . . . . ?
C46 C45 C49 Fe1 -59.3(6) . . . . ?
C50 C45 C49 Fe1 116.7(9) . . . . ?
C47 Fe1 C49 C48 -37.6(5) . . . . ?
C46 Fe1 C49 C48 -82.1(5) . . . . ?
C45 Fe1 C49 C48 -119.9(6) . . . . ?
C5 Fe1 C49 C48 37.4(10) . . . . ?
C4 Fe1 C49 C48 -157.0(12) . . . . ?
C2 Fe1 C49 C48 120.5(5) . . . . ?
C1 Fe1 C49 C48 77.4(5) . . . . ?
C3 Fe1 C49 C48 163.1(5) . . . . ?
C47 Fe1 C49 C45 82.2(5) . . . . ?
C46 Fe1 C49 C45 37.8(5) . . . . ?
C5 Fe1 C49 C45 157.3(7) . . . . ?
C4 Fe1 C49 C45 -37.1(14) . . . . ?
C2 Fe1 C49 C45 -119.6(5) . . . . ?
C1 Fe1 C49 C45 -162.7(4) . . . . ?
C3 Fe1 C49 C45 -77.0(6) . . . . ?
C48 Fe1 C49 C45 119.9(6) . . . . ?
C54 N5 C50 C51 4.3(14) . . . . ?
Cu2 N5 C50 C51 -167.4(8) . . . . ?
C54 N5 C50 C45 -178.6(8) . . . . ?
Cu2 N5 C50 C45 9.7(13) . . . . ?
C46 C45 C50 N5 -155.2(9) . . . . ?
C49 C45 C50 N5 29.3(14) . . . . ?
Fe1 C45 C50 N5 118.6(8) . . . . ?
C46 C45 C50 C51 21.9(14) . . . . ?
C49 C45 C50 C51 -153.5(9) . . . . ?
Fe1 C45 C50 C51 -64.2(11) . . . . ?
N5 C50 C51 C52 -6.9(18) . . . . ?
C45 C50 C51 C52 176.0(13) . . . . ?
C50 C51 C52 C53 4(2) . . . . ?
C51 C52 C53 C54 1(3) . . . . ?
C50 N5 C54 C53 1.0(16) . . . . ?
Cu2 N5 C54 C53 174.0(10) . . . . ?
C50 N5 C54 C55 -179.2(9) . . . . ?
Cu2 N5 C54 C55 -6.2(12) . . . . ?
C52 C53 C54 N5 -4(2) . . . . ?
C52 C53 C54 C55 176.5(14) . . . . ?
C59 N6 C55 C56 -1.5(16) . . . . ?
Cu2 N6 C55 C56 176.4(10) . . . . ?
C59 N6 C55 C54 174.4(10) . . . . ?
Cu2 N6 C55 C54 -7.7(13) . . . . ?
N5 C54 C55 N6 9.2(15) . . . . ?
C53 C54 C55 N6 -171.0(12) . . . . ?
N5 C54 C55 C56 -175.0(11) . . . . ?
C53 C54 C55 C56 5(2) . . . . ?
N6 C55 C56 C57 4(2) . . . . ?
C54 C55 C56 C57 -171.4(12) . . . . ?
C55 C56 C57 C58 -8(2) . . . . ?
C56 C57 C58 C59 9(2) . . . . ?
C56 C57 C58 C63 174.3(13) . . . . ?
C55 N6 C59 C58 2.8(14) . . . . ?
Cu2 N6 C59 C58 -174.8(8) . . . . ?
C55 N6 C59 C60 -178.6(9) . . . . ?
Cu2 N6 C59 C60 3.9(13) . . . . ?
C57 C58 C59 N6 -7.2(18) . . . . ?
C63 C58 C59 N6 -174.2(10) . . . . ?
C57 C58 C59 C60 174.2(11) . . . . ?
C63 C58 C59 C60 7.2(15) . . . . ?
N6 C59 C60 C61 176.0(8) . . . . ?
C58 C59 C60 C61 -5.3(13) . . . . ?
C59 C60 C61 C64 49.4(10) . . . . ?
C59 C60 C61 C62 -48.6(10) . . . . ?
C60 C61 C62 C63 82.6(8) . . . . ?
C64 C61 C62 C63 -28.5(7) . . . . ?
C57 C58 C63 C64 139.9(13) . . . . ?
C59 C58 C63 C64 -53.8(13) . . . . ?
C57 C58 C63 C62 -122.0(14) . . . . ?
C59 C58 C63 C62 44.3(14) . . . . ?
C61 C62 C63 C58 -83.1(10) . . . . ?
C61 C62 C63 C64 28.3(7) . . . . ?
C60 C61 C64 C65 40.8(11) . . . . ?
C62 C61 C64 C65 151.4(9) . . . . ?
C60 C61 C64 C66 168.4(8) . . . . ?
C62 C61 C64 C66 -81.1(9) . . . . ?
C60 C61 C64 C63 -81.4(9) . . . . ?
C62 C61 C64 C63 29.2(8) . . . . ?
C58 C63 C64 C65 -28.6(13) . . . . ?
C62 C63 C64 C65 -142.6(10) . . . . ?
C58 C63 C64 C66 -165.5(9) . . . . ?
C62 C63 C64 C66 80.6(10) . . . . ?
C58 C63 C64 C61 85.3(10) . . . . ?
C62 C63 C64 C61 -28.7(8) . . . . ?
C70 Fe2 C67 C71 37.3(5) . . . . ?
C69 Fe2 C67 C71 80.7(5) . . . . ?
C25 Fe2 C67 C71 -75.9(6) . . . . ?
C24 Fe2 C67 C71 -37.9(11) . . . . ?
C26 Fe2 C67 C71 -119.4(5) . . . . ?
C23 Fe2 C67 C71 163.8(8) . . . . ?
C68 Fe2 C67 C71 119.2(7) . . . . ?
C27 Fe2 C67 C71 -159.9(5) . . . . ?
C70 Fe2 C67 C72 157.1(8) . . . . ?
C71 Fe2 C67 C72 119.8(9) . . . . ?
C69 Fe2 C67 C72 -159.5(8) . . . . ?
C25 Fe2 C67 C72 43.9(8) . . . . ?
C24 Fe2 C67 C72 81.9(12) . . . . ?
C26 Fe2 C67 C72 0.4(7) . . . . ?
C23 Fe2 C67 C72 -76.4(11) . . . . ?
C68 Fe2 C67 C72 -121.0(8) . . . . ?
C27 Fe2 C67 C72 -40.1(8) . . . . ?
C70 Fe2 C67 C68 -81.9(5) . . . . ?
C71 Fe2 C67 C68 -119.2(7) . . . . ?
C69 Fe2 C67 C68 -38.5(4) . . . . ?
C25 Fe2 C67 C68 164.9(4) . . . . ?
C24 Fe2 C67 C68 -157.1(9) . . . . ?
C26 Fe2 C67 C68 121.4(5) . . . . ?
C23 Fe2 C67 C68 44.6(10) . . . . ?
C27 Fe2 C67 C68 80.9(5) . . . . ?
C71 C67 C68 C69 2.7(10) . . . . ?
C72 C67 C68 C69 -178.6(8) . . . . ?
Fe2 C67 C68 C69 60.6(7) . . . . ?
C71 C67 C68 Fe2 -57.9(6) . . . . ?
C72 C67 C68 Fe2 120.7(8) . . . . ?
C70 Fe2 C68 C69 -32.6(6) . . . . ?
C71 Fe2 C68 C69 -77.2(6) . . . . ?
C25 Fe2 C68 C69 -161.0(11) . . . . ?
C24 Fe2 C68 C69 46.1(11) . . . . ?
C26 Fe2 C68 C69 166.6(6) . . . . ?
C67 Fe2 C68 C69 -114.7(7) . . . . ?
C23 Fe2 C68 C69 83.1(6) . . . . ?
C27 Fe2 C68 C69 126.7(6) . . . . ?
C70 Fe2 C68 C67 82.1(5) . . . . ?
C71 Fe2 C68 C67 37.6(4) . . . . ?
C69 Fe2 C68 C67 114.7(7) . . . . ?
C25 Fe2 C68 C67 -46.3(14) . . . . ?
C24 Fe2 C68 C67 160.8(8) . . . . ?
C26 Fe2 C68 C67 -78.6(6) . . . . ?
C23 Fe2 C68 C67 -162.2(4) . . . . ?
C27 Fe2 C68 C67 -118.5(4) . . . . ?
C67 C68 C69 C70 -5.5(12) . . . . ?
Fe2 C68 C69 C70 54.8(8) . . . . ?
C67 C68 C69 Fe2 -60.3(6) . . . . ?
C70 Fe2 C69 C68 128.4(9) . . . . ?
C71 Fe2 C69 C68 86.7(6) . . . . ?
C25 Fe2 C69 C68 165.9(9) . . . . ?
C24 Fe2 C69 C68 -159.4(6) . . . . ?
C26 Fe2 C69 C68 -34.8(14) . . . . ?
C67 Fe2 C69 C68 41.8(5) . . . . ?
C23 Fe2 C69 C68 -114.9(6) . . . . ?
C27 Fe2 C69 C68 -71.6(7) . . . . ?
C71 Fe2 C69 C70 -41.7(6) . . . . ?
C25 Fe2 C69 C70 37.5(13) . . . . ?
C24 Fe2 C69 C70 72.2(7) . . . . ?
C26 Fe2 C69 C70 -163.1(11) . . . . ?
C67 Fe2 C69 C70 -86.6(6) . . . . ?
C23 Fe2 C69 C70 116.7(6) . . . . ?
C68 Fe2 C69 C70 -128.4(9) . . . . ?
C27 Fe2 C69 C70 160.0(6) . . . . ?
C68 C69 C70 C71 5.9(13) . . . . ?
Fe2 C69 C70 C71 62.2(6) . . . . ?
C68 C69 C70 Fe2 -56.3(8) . . . . ?
C71 Fe2 C70 C69 113.5(8) . . . . ?
C25 Fe2 C70 C69 -163.9(6) . . . . ?
C24 Fe2 C70 C69 -123.6(6) . . . . ?
C26 Fe2 C70 C69 165.0(9) . . . . ?
C67 Fe2 C70 C69 76.8(6) . . . . ?
C23 Fe2 C70 C69 -82.4(6) . . . . ?
C68 Fe2 C70 C69 31.6(6) . . . . ?
C27 Fe2 C70 C69 -54.9(13) . . . . ?
C69 Fe2 C70 C71 -113.5(8) . . . . ?
C25 Fe2 C70 C71 82.6(6) . . . . ?
C24 Fe2 C70 C71 122.9(5) . . . . ?
C26 Fe2 C70 C71 51.5(12) . . . . ?
C67 Fe2 C70 C71 -36.7(5) . . . . ?
C23 Fe2 C70 C71 164.1(5) . . . . ?
C68 Fe2 C70 C71 -81.9(6) . . . . ?
C27 Fe2 C70 C71 -168.4(9) . . . . ?
C72 C67 C71 C70 -178.1(8) . . . . ?
C68 C67 C71 C70 0.6(11) . . . . ?
Fe2 C67 C71 C70 -57.9(7) . . . . ?
C72 C67 C71 Fe2 -120.1(8) . . . . ?
C68 C67 C71 Fe2 58.5(6) . . . . ?
C69 C70 C71 C67 -3.6(11) . . . . ?
Fe2 C70 C71 C67 59.2(6) . . . . ?
C69 C70 C71 Fe2 -62.8(7) . . . . ?
C70 Fe2 C71 C67 -121.0(8) . . . . ?
C69 Fe2 C71 C67 -80.7(5) . . . . ?
C25 Fe2 C71 C67 123.3(5) . . . . ?
C24 Fe2 C71 C67 165.3(5) . . . . ?
C26 Fe2 C71 C67 79.5(6) . . . . ?
C23 Fe2 C71 C67 -162.6(8) . . . . ?
C68 Fe2 C71 C67 -38.7(5) . . . . ?
C27 Fe2 C71 C67 49.0(11) . . . . ?
C69 Fe2 C71 C70 40.3(5) . . . . ?
C25 Fe2 C71 C70 -115.7(6) . . . . ?
C24 Fe2 C71 C70 -73.7(6) . . . . ?
C26 Fe2 C71 C70 -159.6(5) . . . . ?
C67 Fe2 C71 C70 121.0(8) . . . . ?
C23 Fe2 C71 C70 -41.6(12) . . . . ?
C68 Fe2 C71 C70 82.2(6) . . . . ?
C27 Fe2 C71 C70 169.9(8) . . . . ?
C76 N7 C72 C73 3.1(12) . . . . ?
Cu2 N7 C72 C73 -152.7(7) . . . . ?
C76 N7 C72 C67 -178.0(7) . . . . ?
Cu2 N7 C72 C67 26.3(10) . . . . ?
C71 C67 C72 N7 -144.5(8) . . . . ?
C68 C67 C72 N7 37.1(12) . . . . ?
Fe2 C67 C72 N7 127.2(7) . . . . ?
C71 C67 C72 C73 34.4(13) . . . . ?
C68 C67 C72 C73 -143.9(9) . . . . ?
Fe2 C67 C72 C73 -53.9(10) . . . . ?
N7 C72 C73 C74 -4.3(14) . . . . ?
C67 C72 C73 C74 176.8(8) . . . . ?
C72 C73 C74 C75 0.7(15) . . . . ?
C73 C74 C75 C76 3.6(14) . . . . ?
C72 N7 C76 C75 1.8(11) . . . . ?
Cu2 N7 C76 C75 161.7(6) . . . . ?
C72 N7 C76 C77 -179.3(7) . . . . ?
Cu2 N7 C76 C77 -19.4(8) . . . . ?
C74 C75 C76 N7 -5.0(12) . . . . ?
C74 C75 C76 C77 176.1(8) . . . . ?
C81 N8 C77 C78 -2.0(11) . . . . ?
Cu2 N8 C77 C78 177.5(6) . . . . ?
C81 N8 C77 C76 175.2(7) . . . . ?
Cu2 N8 C77 C76 -5.4(8) . . . . ?
N7 C76 C77 C78 -165.8(8) . . . . ?
C75 C76 C77 C78 13.1(12) . . . . ?
N7 C76 C77 N8 17.2(10) . . . . ?
C75 C76 C77 N8 -163.9(7) . . . . ?
N8 C77 C78 C79 4.8(12) . . . . ?
C76 C77 C78 C79 -172.1(7) . . . . ?
C77 C78 C79 C80 -4.0(12) . . . . ?
C78 C79 C80 C81 0.6(11) . . . . ?
C78 C79 C80 C85 -179.8(8) . . . . ?
C77 N8 C81 C80 -1.5(12) . . . . ?
Cu2 N8 C81 C80 179.2(6) . . . . ?
C77 N8 C81 C82 177.1(7) . . . . ?
Cu2 N8 C81 C82 -2.3(10) . . . . ?
C79 C80 C81 N8 2.1(12) . . . . ?
C85 C80 C81 N8 -177.4(7) . . . . ?
C79 C80 C81 C82 -176.5(7) . . . . ?
C85 C80 C81 C82 4.0(11) . . . . ?
N8 C81 C82 C83 176.7(7) . . . . ?
C80 C81 C82 C83 -4.6(10) . . . . ?
C81 C82 C83 C84 -44.9(8) . . . . ?
C81 C82 C83 C86 48.2(9) . . . . ?
C82 C83 C84 C85 82.2(6) . . . . ?
C86 C83 C84 C85 -27.0(6) . . . . ?
C81 C80 C85 C86 -48.8(10) . . . . ?
C79 C80 C85 C86 131.7(8) . . . . ?
C81 C80 C85 C84 44.6(9) . . . . ?
C79 C80 C85 C84 -134.9(8) . . . . ?
C83 C84 C85 C80 -82.6(7) . . . . ?
C83 C84 C85 C86 27.8(6) . . . . ?
C80 C85 C86 C88 -172.7(7) . . . . ?
C84 C85 C86 C88 80.8(8) . . . . ?
C80 C85 C86 C87 -41.5(9) . . . . ?
C84 C85 C86 C87 -148.0(7) . . . . ?
C80 C85 C86 C83 79.4(7) . . . . ?
C84 C85 C86 C83 -27.1(6) . . . . ?
C84 C83 C86 C88 -86.2(7) . . . . ?
C82 C83 C86 C88 166.8(7) . . . . ?
C84 C83 C86 C85 28.0(6) . . . . ?
C82 C83 C86 C85 -79.1(7) . . . . ?
C84 C83 C86 C87 147.4(7) . . . . ?
C82 C83 C86 C87 40.3(9) . . . . ?
C91 Fe3 C89 C90 -37.7(5) . . . . ?
C92 Fe3 C89 C90 -82.6(5) . . . . ?
C112 Fe3 C89 C90 101.9(5) . . . . ?
C93 Fe3 C89 C90 -120.1(7) . . . . ?
C115 Fe3 C89 C90 -176.5(5) . . . . ?
C114 Fe3 C89 C90 32(4) . . . . ?
C111 Fe3 C89 C90 148.1(5) . . . . ?
C113 Fe3 C89 C90 64.4(6) . . . . ?
C91 Fe3 C89 C94 -164.3(9) . . . . ?
C92 Fe3 C89 C94 150.7(9) . . . . ?
C112 Fe3 C89 C94 -24.7(8) . . . . ?
C90 Fe3 C89 C94 -126.6(9) . . . . ?
C93 Fe3 C89 C94 113.2(9) . . . . ?
C115 Fe3 C89 C94 56.9(10) . . . . ?
C114 Fe3 C89 C94 -95(4) . . . . ?
C111 Fe3 C89 C94 21.5(8) . . . . ?
C113 Fe3 C89 C94 -62.2(9) . . . . ?
C91 Fe3 C89 C93 82.4(6) . . . . ?
C92 Fe3 C89 C93 37.5(5) . . . . ?
C112 Fe3 C89 C93 -137.9(5) . . . . ?
C90 Fe3 C89 C93 120.1(7) . . . . ?
C115 Fe3 C89 C93 -56.3(7) . . . . ?
C114 Fe3 C89 C93 152(4) . . . . ?
C111 Fe3 C89 C93 -91.8(6) . . . . ?
C113 Fe3 C89 C93 -175.4(5) . . . . ?
C94 C89 C90 C91 -178.8(9) . . . . ?
C93 C89 C90 C91 0.0(10) . . . . ?
Fe3 C89 C90 C91 57.5(6) . . . . ?
C94 C89 C90 Fe3 123.7(10) . . . . ?
C93 C89 C90 Fe3 -57.5(6) . . . . ?
C92 Fe3 C90 C91 -38.2(5) . . . . ?
C112 Fe3 C90 C91 145.0(6) . . . . ?
C93 Fe3 C90 C91 -81.9(6) . . . . ?
C115 Fe3 C90 C91 32(5) . . . . ?
C114 Fe3 C90 C91 64.5(7) . . . . ?
C111 Fe3 C90 C91 -176.1(6) . . . . ?
C89 Fe3 C90 C91 -119.5(7) . . . . ?
C113 Fe3 C90 C91 102.5(6) . . . . ?
C91 Fe3 C90 C89 119.5(7) . . . . ?
C92 Fe3 C90 C89 81.3(5) . . . . ?
C112 Fe3 C90 C89 -95.5(5) . . . . ?
C93 Fe3 C90 C89 37.6(5) . . . . ?
C115 Fe3 C90 C89 151(4) . . . . ?
C114 Fe3 C90 C89 -176.0(5) . . . . ?
C111 Fe3 C90 C89 -56.6(8) . . . . ?
C113 Fe3 C90 C89 -137.9(5) . . . . ?
C89 C90 C91 C92 0.5(11) . . . . ?
Fe3 C90 C91 C92 60.0(7) . . . . ?
C89 C90 C91 Fe3 -59.5(6) . . . . ?
C92 Fe3 C91 C90 119.6(8) . . . . ?
C112 Fe3 C91 C90 -59.7(8) . . . . ?
C93 Fe3 C91 C90 82.0(6) . . . . ?
C115 Fe3 C91 C90 -176.7(5) . . . . ?
C114 Fe3 C91 C90 -137.1(6) . . . . ?
C111 Fe3 C91 C90 159(3) . . . . ?
C89 Fe3 C91 C90 37.5(5) . . . . ?
C113 Fe3 C91 C90 -94.7(6) . . . . ?
C112 Fe3 C91 C92 -179.3(6) . . . . ?
C90 Fe3 C91 C92 -119.6(8) . . . . ?
C93 Fe3 C91 C92 -37.6(5) . . . . ?
C115 Fe3 C91 C92 63.7(7) . . . . ?
C114 Fe3 C91 C92 103.4(6) . . . . ?
C111 Fe3 C91 C92 39(4) . . . . ?
C89 Fe3 C91 C92 -82.1(6) . . . . ?
C113 Fe3 C91 C92 145.8(5) . . . . ?
C90 C91 C92 C93 -0.8(11) . . . . ?
Fe3 C91 C92 C93 60.1(7) . . . . ?
C90 C91 C92 Fe3 -61.0(6) . . . . ?
C91 Fe3 C92 C93 -119.1(7) . . . . ?
C112 Fe3 C92 C93 55(6) . . . . ?
C90 Fe3 C92 C93 -81.6(5) . . . . ?
C115 Fe3 C92 C93 102.7(5) . . . . ?
C114 Fe3 C92 C93 147.4(5) . . . . ?
C111 Fe3 C92 C93 66.3(7) . . . . ?
C89 Fe3 C92 C93 -38.0(5) . . . . ?
C113 Fe3 C92 C93 -178.8(6) . . . . ?
C112 Fe3 C92 C91 174(5) . . . . ?
C90 Fe3 C92 C91 37.4(5) . . . . ?
C93 Fe3 C92 C91 119.1(7) . . . . ?
C115 Fe3 C92 C91 -138.2(5) . . . . ?
C114 Fe3 C92 C91 -93.5(6) . . . . ?
C111 Fe3 C92 C91 -174.6(5) . . . . ?
C89 Fe3 C92 C91 81.1(5) . . . . ?
C113 Fe3 C92 C91 -59.7(8) . . . . ?
C91 C92 C93 C89 0.8(10) . . . . ?
Fe3 C92 C93 C89 59.3(6) . . . . ?
C91 C92 C93 Fe3 -58.4(7) . . . . ?
C90 C89 C93 C92 -0.5(10) . . . . ?
C94 C89 C93 C92 178.4(8) . . . . ?
Fe3 C89 C93 C92 -58.1(6) . . . . ?
C90 C89 C93 Fe3 57.6(6) . . . . ?
C94 C89 C93 Fe3 -123.5(8) . . . . ?
C91 Fe3 C93 C92 38.5(5) . . . . ?
C112 Fe3 C93 C92 -174.9(5) . . . . ?
C90 Fe3 C93 C92 82.4(5) . . . . ?
C115 Fe3 C93 C92 -93.2(6) . . . . ?
C114 Fe3 C93 C92 -56.2(9) . . . . ?
C111 Fe3 C93 C92 -135.1(5) . . . . ?
C89 Fe3 C93 C92 119.5(7) . . . . ?
C113 Fe3 C93 C92 170(5) . . . . ?
C91 Fe3 C93 C89 -81.0(5) . . . . ?
C92 Fe3 C93 C89 -119.5(7) . . . . ?
C112 Fe3 C93 C89 65.6(7) . . . . ?
C90 Fe3 C93 C89 -37.1(4) . . . . ?
C115 Fe3 C93 C89 147.3(5) . . . . ?
C114 Fe3 C93 C89 -175.7(6) . . . . ?
C111 Fe3 C93 C89 105.4(5) . . . . ?
C113 Fe3 C93 C89 50(5) . . . . ?
C98 N10 C94 C95 -10.2(14) . . . . ?
Cu3 N10 C94 C95 171.7(9) . . . . ?
C98 N10 C94 C89 172.0(8) . . . . ?
Cu3 N10 C94 C89 -6.2(11) . . . . ?
C90 C89 C94 C95 -133.3(12) . . . . ?
C93 C89 C94 C95 48.0(14) . . . . ?
Fe3 C89 C94 C95 -38.4(14) . . . . ?
C90 C89 C94 N10 44.4(13) . . . . ?
C93 C89 C94 N10 -134.3(8) . . . . ?
Fe3 C89 C94 N10 139.4(7) . . . . ?
N10 C94 C95 C96 4(2) . . . . ?
C89 C94 C95 C96 -178.2(14) . . . . ?
C94 C95 C96 C97 4(3) . . . . ?
C95 C96 C97 C98 -6(3) . . . . ?
C94 N10 C98 C97 8.4(13) . . . . ?
Cu3 N10 C98 C97 -173.2(8) . . . . ?
C94 N10 C98 C99 -176.1(7) . . . . ?
Cu3 N10 C98 C99 2.3(10) . . . . ?
C96 C97 C98 N10 -0.5(19) . . . . ?
C96 C97 C98 C99 -175.4(13) . . . . ?
C103 N9 C99 C100 1.7(11) . . . . ?
Cu3 N9 C99 C100 -178.1(6) . . . . ?
C103 N9 C99 C98 -179.6(7) . . . . ?
Cu3 N9 C99 C98 0.6(9) . . . . ?
N10 C98 C99 N9 -2.0(11) . . . . ?
C97 C98 C99 N9 173.1(9) . . . . ?
N10 C98 C99 C100 176.7(7) . . . . ?
C97 C98 C99 C100 -8.2(15) . . . . ?
N9 C99 C100 C101 1.9(12) . . . . ?
C98 C99 C100 C101 -176.8(8) . . . . ?
C99 C100 C101 C102 -1.7(12) . . . . ?
C100 C101 C102 C103 -1.7(12) . . . . ?
C100 C101 C102 C108 176.9(8) . . . . ?
C99 N9 C103 C102 -5.5(12) . . . . ?
Cu3 N9 C103 C102 174.2(6) . . . . ?
C99 N9 C103 C104 174.4(7) . . . . ?
Cu3 N9 C103 C104 -5.9(10) . . . . ?
C101 C102 C103 N9 5.6(12) . . . . ?
C108 C102 C103 N9 -173.1(8) . . . . ?
C101 C102 C103 C104 -174.3(7) . . . . ?
C108 C102 C103 C104 7.0(11) . . . . ?
N9 C103 C104 C105 177.0(7) . . . . ?
C102 C103 C104 C105 -3.1(10) . . . . ?
C103 C104 C105 C106 46.6(10) . . . . ?
C103 C104 C105 C107 -44.1(8) . . . . ?
C104 C105 C106 C109 168.2(8) . . . . ?
C107 C105 C106 C109 -87.9(9) . . . . ?
C104 C105 C106 C108 -79.2(8) . . . . ?
C107 C105 C106 C108 24.7(6) . . . . ?
C104 C105 C106 C110 38.3(10) . . . . ?
C107 C105 C106 C110 142.2(7) . . . . ?
C104 C105 C107 C108 87.7(7) . . . . ?
C106 C105 C107 C108 -27.3(7) . . . . ?
C105 C107 C108 C102 -82.6(8) . . . . ?
C105 C107 C108 C106 26.3(7) . . . . ?
C103 C102 C108 C107 41.2(10) . . . . ?
C101 C102 C108 C107 -137.5(8) . . . . ?
C103 C102 C108 C106 -50.9(10) . . . . ?
C101 C102 C108 C106 130.4(8) . . . . ?
C109 C106 C108 C107 86.7(9) . . . . ?
C105 C106 C108 C107 -27.1(7) . . . . ?
C110 C106 C108 C107 -144.1(8) . . . . ?
C109 C106 C108 C102 -168.7(7) . . . . ?
C105 C106 C108 C102 77.5(8) . . . . ?
C110 C106 C108 C102 -39.5(10) . . . . ?
C91 Fe3 C111 C115 28(4) . . . . ?
C92 Fe3 C111 C115 62.9(7) . . . . ?
C112 Fe3 C111 C115 -118.4(8) . . . . ?
C90 Fe3 C111 C115 -176.8(6) . . . . ?
C93 Fe3 C111 C115 102.2(6) . . . . ?
C114 Fe3 C111 C115 -38.7(5) . . . . ?
C89 Fe3 C111 C115 146.5(5) . . . . ?
C113 Fe3 C111 C115 -81.5(6) . . . . ?
C91 Fe3 C111 C112 146(4) . . . . ?
C92 Fe3 C111 C112 -178.7(6) . . . . ?
C90 Fe3 C111 C112 -58.4(8) . . . . ?
C93 Fe3 C111 C112 -139.5(5) . . . . ?
C115 Fe3 C111 C112 118.4(8) . . . . ?
C114 Fe3 C111 C112 79.6(6) . . . . ?
C89 Fe3 C111 C112 -95.1(6) . . . . ?
C113 Fe3 C111 C112 36.9(5) . . . . ?
C115 C111 C112 C113 -2.8(10) . . . . ?
Fe3 C111 C112 C113 -62.4(7) . . . . ?
C115 C111 C112 Fe3 59.7(6) . . . . ?
C91 Fe3 C112 C113 -56.0(8) . . . . ?
C92 Fe3 C112 C113 131(5) . . . . ?
C90 Fe3 C112 C113 -94.1(6) . . . . ?
C93 Fe3 C112 C113 -178.3(5) . . . . ?
C115 Fe3 C112 C113 81.6(6) . . . . ?
C114 Fe3 C112 C113 36.3(6) . . . . ?
C111 Fe3 C112 C113 118.3(8) . . . . ?
C89 Fe3 C112 C113 -138.2(5) . . . . ?
C91 Fe3 C112 C111 -174.3(6) . . . . ?
C92 Fe3 C112 C111 12(6) . . . . ?
C90 Fe3 C112 C111 147.6(5) . . . . ?
C93 Fe3 C112 C111 63.4(7) . . . . ?
C115 Fe3 C112 C111 -36.7(5) . . . . ?
C114 Fe3 C112 C111 -82.1(6) . . . . ?
C89 Fe3 C112 C111 103.5(5) . . . . ?
C113 Fe3 C112 C111 -118.3(8) . . . . ?
C111 C112 C113 C114 3.1(11) . . . . ?
Fe3 C112 C113 C114 -58.0(7) . . . . ?
C111 C112 C113 C116 -177.0(9) . . . . ?
Fe3 C112 C113 C116 121.8(11) . . . . ?
C111 C112 C113 Fe3 61.1(6) . . . . ?
C91 Fe3 C113 C112 146.6(5) . . . . ?
C92 Fe3 C113 C112 -174.6(6) . . . . ?
C90 Fe3 C113 C112 102.4(5) . . . . ?
C93 Fe3 C113 C112 17(5) . . . . ?
C115 Fe3 C113 C112 -82.1(5) . . . . ?
C114 Fe3 C113 C112 -121.1(8) . . . . ?
C111 Fe3 C113 C112 -39.8(5) . . . . ?
C89 Fe3 C113 C112 63.5(7) . . . . ?
C91 Fe3 C113 C114 -92.3(6) . . . . ?
C92 Fe3 C113 C114 -53.5(9) . . . . ?
C112 Fe3 C113 C114 121.1(8) . . . . ?
C90 Fe3 C113 C114 -136.5(6) . . . . ?
C93 Fe3 C113 C114 138(5) . . . . ?
C115 Fe3 C113 C114 39.1(6) . . . . ?
C111 Fe3 C113 C114 81.4(6) . . . . ?
C89 Fe3 C113 C114 -175.4(6) . . . . ?
C91 Fe3 C113 C116 24.3(9) . . . . ?
C92 Fe3 C113 C116 63.1(11) . . . . ?
C112 Fe3 C113 C116 -122.3(10) . . . . ?
C90 Fe3 C113 C116 -19.9(9) . . . . ?
C93 Fe3 C113 C116 -106(5) . . . . ?
C115 Fe3 C113 C116 155.7(9) . . . . ?
C114 Fe3 C113 C116 116.6(10) . . . . ?
C111 Fe3 C113 C116 -162.1(9) . . . . ?
C89 Fe3 C113 C116 -58.8(9) . . . . ?
C112 C113 C114 C115 -2.2(11) . . . . ?
C116 C113 C114 C115 177.9(9) . . . . ?
Fe3 C113 C114 C115 -59.4(6) . . . . ?
C112 C113 C114 Fe3 57.1(7) . . . . ?
C116 C113 C114 Fe3 -122.8(10) . . . . ?
C91 Fe3 C114 C113 103.7(6) . . . . ?
C92 Fe3 C114 C113 148.5(5) . . . . ?
C112 Fe3 C114 C113 -36.1(5) . . . . ?
C90 Fe3 C114 C113 64.9(7) . . . . ?
C93 Fe3 C114 C113 -175.3(6) . . . . ?
C115 Fe3 C114 C113 -118.6(8) . . . . ?
C111 Fe3 C114 C113 -82.3(6) . . . . ?
C89 Fe3 C114 C113 36(4) . . . . ?
C91 Fe3 C114 C115 -137.6(5) . . . . ?
C92 Fe3 C114 C115 -92.8(6) . . . . ?
C112 Fe3 C114 C115 82.5(5) . . . . ?
C90 Fe3 C114 C115 -176.4(5) . . . . ?
C93 Fe3 C114 C115 -56.7(8) . . . . ?
C111 Fe3 C114 C115 36.4(5) . . . . ?
C89 Fe3 C114 C115 155(4) . . . . ?
C113 Fe3 C114 C115 118.6(8) . . . . ?
C112 C111 C115 C114 1.3(10) . . . . ?
Fe3 C111 C115 C114 59.0(6) . . . . ?
C112 C111 C115 Fe3 -57.7(6) . . . . ?
C113 C114 C115 C111 0.5(10) . . . . ?
Fe3 C114 C115 C111 -59.9(6) . . . . ?
C113 C114 C115 Fe3 60.4(7) . . . . ?
C91 Fe3 C115 C111 -175.9(6) . . . . ?
C92 Fe3 C115 C111 -136.8(6) . . . . ?
C112 Fe3 C115 C111 39.8(5) . . . . ?
C90 Fe3 C115 C111 155(4) . . . . ?
C93 Fe3 C115 C111 -93.3(6) . . . . ?
C114 Fe3 C115 C111 119.4(7) . . . . ?
C89 Fe3 C115 C111 -56.8(8) . . . . ?
C113 Fe3 C115 C111 82.3(5) . . . . ?
C91 Fe3 C115 C114 64.7(7) . . . . ?
C92 Fe3 C115 C114 103.8(6) . . . . ?
C112 Fe3 C115 C114 -79.6(6) . . . . ?
C90 Fe3 C115 C114 35(5) . . . . ?
C93 Fe3 C115 C114 147.4(5) . . . . ?
C111 Fe3 C115 C114 -119.4(7) . . . . ?
C89 Fe3 C115 C114 -176.1(6) . . . . ?
C113 Fe3 C115 C114 -37.0(5) . . . . ?
C120 N11 C116 C117 1.3(15) . . . . ?
Cu3 N11 C116 C117 174.7(9) 2_755 . . . ?
C120 N11 C116 C113 174.6(9) . . . . ?
Cu3 N11 C116 C113 -12.0(14) 2_755 . . . ?
C112 C113 C116 N11 41.0(16) . . . . ?
C114 C113 C116 N11 -139.1(10) . . . . ?
Fe3 C113 C116 N11 131.9(8) . . . . ?
C112 C113 C116 C117 -145.9(12) . . . . ?
C114 C113 C116 C117 34.0(17) . . . . ?
Fe3 C113 C116 C117 -54.9(15) . . . . ?
N11 C116 C117 C118 -2(2) . . . . ?
C113 C116 C117 C118 -174.5(13) . . . . ?
C116 C117 C118 C119 3(2) . . . . ?
C117 C118 C119 C120 -5(3) . . . . ?
C118 C119 C120 N11 5(2) . . . . ?
C118 C119 C120 C121 174.4(14) . . . . ?
C116 N11 C120 C119 -2.6(15) . . . . ?
Cu3 N11 C120 C119 -177.2(10) 2_755 . . . ?
C116 N11 C120 C121 -173.6(8) . . . . ?
Cu3 N11 C120 C121 11.8(9) 2_755 . . . ?
C125 N12 C121 C122 1.8(12) . . . . ?
Cu3 N12 C121 C122 -177.2(6) 2_755 . . . ?
C125 N12 C121 C120 -178.1(7) . . . . ?
Cu3 N12 C121 C120 2.8(9) 2_755 . . . ?
C119 C120 C121 N12 179.4(11) . . . . ?
N11 C120 C121 N12 -9.9(11) . . . . ?
C119 C120 C121 C122 -0.5(16) . . . . ?
N11 C120 C121 C122 170.1(8) . . . . ?
N12 C121 C122 C123 0.5(12) . . . . ?
C120 C121 C122 C123 -179.6(8) . . . . ?
C121 C122 C123 C124 0.3(12) . . . . ?
C122 C123 C124 C125 -3.2(11) . . . . ?
C122 C123 C124 C129 180.0(7) . . . . ?
C121 N12 C125 C124 -5.0(11) . . . . ?
Cu3 N12 C125 C124 173.9(6) 2_755 . . . ?
C121 N12 C125 C126 176.1(7) . . . . ?
Cu3 N12 C125 C126 -5.0(10) 2_755 . . . ?
C123 C124 C125 N12 5.7(11) . . . . ?
C129 C124 C125 N12 -177.2(7) . . . . ?
C123 C124 C125 C126 -175.4(7) . . . . ?
C129 C124 C125 C126 1.7(10) . . . . ?
N12 C125 C126 C127 177.0(7) . . . . ?
C124 C125 C126 C127 -2.0(10) . . . . ?
C125 C126 C127 C130 46.3(9) . . . . ?
C125 C126 C127 C128 -47.3(9) . . . . ?
C126 C127 C128 C129 85.4(7) . . . . ?
C130 C127 C128 C129 -26.1(5) . . . . ?
C123 C124 C129 C130 129.2(8) . . . . ?
C125 C124 C129 C130 -47.6(9) . . . . ?
C123 C124 C129 C128 -135.5(8) . . . . ?
C125 C124 C129 C128 47.7(8) . . . . ?
C127 C128 C129 C124 -85.1(6) . . . . ?
C127 C128 C129 C130 27.1(5) . . . . ?
C124 C129 C130 C132 -42.7(9) . . . . ?
C128 C129 C130 C132 -149.1(7) . . . . ?
C124 C129 C130 C131 -169.0(7) . . . . ?
C128 C129 C130 C131 84.6(7) . . . . ?
C124 C129 C130 C127 79.0(7) . . . . ?
C128 C129 C130 C127 -27.3(6) . . . . ?
C126 C127 C130 C129 -79.1(7) . . . . ?
C128 C127 C130 C129 27.3(6) . . . . ?
C126 C127 C130 C132 41.2(10) . . . . ?
C128 C127 C130 C132 147.7(7) . . . . ?
C126 C127 C130 C131 168.0(6) . . . . ?
C128 C127 C130 C131 -85.5(7) . . . . ?
